data_7023871
loop_
_publ_author_name
'Clemente-Le\'on, Miguel'
'Coronado, Eugenio'
'L\'opez-Jord\`a, Maurici'

_publ_section_title
;
 2D and 3D bimetallic oxalate-based ferromagnets prepared by insertion of
 Mn(III)-salen type complexes.
;
_journal_issue 14
_journal_name_full 'Dalton transactions (Cambridge, England : 2003)'
_journal_page_first 5100
_journal_page_last 5110
_journal_paper_doi 10.1039/c3dt32996h
_journal_volume 42
_journal_year 2013
_chemical_absolute_configuration syn
_chemical_formula_sum 'C103 H91 Cl3 Cr4 Mn8 N8 O66'
_chemical_formula_weight 3250.71
_chemical_name_systematic
;
?
;
_space_group_IT_number 1
_symmetry_cell_setting triclinic
_symmetry_space_group_name_Hall 'P 1'
_symmetry_space_group_name_H-M 'P 1'
_atom_sites_solution_hydrogens geom
_atom_sites_solution_primary direct
_atom_sites_solution_secondary difmap
_audit_creation_method SHELXL-97
_cell_angle_alpha 64.665(5)
_cell_angle_beta 78.123(5)
_cell_angle_gamma 61.048(5)
_cell_formula_units_Z 1
_cell_length_a 15.2780(8)
_cell_length_b 15.5600(7)
_cell_length_c 18.1740(10)
_cell_measurement_reflns_used 11414
_cell_measurement_temperature 120(2)
_cell_measurement_theta_max 28.3244
_cell_measurement_theta_min 2.8920
_cell_volume 3416.9(4)
_computing_data_collection
;
CrysAlisPro, Agilent Technologies,
Version 1.171.34.49 (release 20-01-2011 CrysAlis171 .NET)
(compiled Jan 20 2011,15:58:25)
;
_computing_molecular_graphics 'Wingx (Farrugia, 1999)'
_computing_publication_material 'Wingx (Farrugia, 1999)'
_computing_structure_refinement 'SHELXL-97 (Sheldrick, 1997)'
_diffrn_ambient_temperature 120(2)
_diffrn_detector_area_resol_mean 16.0267
_diffrn_measured_fraction_theta_full 0.998
_diffrn_measured_fraction_theta_max 0.994
_diffrn_measurement_device_type 'SuperNova, Single source at offset), Sapphire3'
_diffrn_measurement_method '\w scans'
_diffrn_radiation_monochromator mirror
_diffrn_radiation_source 'SuperNova (Mo) X-ray Source'
_diffrn_radiation_type MoK\a
_diffrn_radiation_wavelength 0.71073
_diffrn_reflns_av_R_equivalents 0.0547
_diffrn_reflns_av_unetI/netI 0.0909
_diffrn_reflns_limit_h_max 20
_diffrn_reflns_limit_h_min -20
_diffrn_reflns_limit_k_max 20
_diffrn_reflns_limit_k_min -20
_diffrn_reflns_limit_l_max 24
_diffrn_reflns_limit_l_min -24
_diffrn_reflns_number 63888
_diffrn_reflns_theta_full 25.00
_diffrn_reflns_theta_max 28.39
_diffrn_reflns_theta_min 2.90
_exptl_absorpt_coefficient_mu 1.172
_exptl_absorpt_correction_T_max 0.8256
_exptl_absorpt_correction_T_min 0.7349
_exptl_absorpt_correction_type multi-scan
_exptl_absorpt_process_details
;
CrysAlisPro, Agilent Technologies,
Version 1.171.34.49 (release 20-01-2011 CrysAlis171 .NET)
(compiled Jan 20 2011,15:58:25)
Empirical absorption correction using spherical harmonics,
implemented in SCALE3 ABSPACK scaling algorithm.
;
_exptl_crystal_colour red
_exptl_crystal_density_diffrn 1.580
_exptl_crystal_density_method 'not measured'
_exptl_crystal_description prism
_exptl_crystal_F_000 1640
_exptl_crystal_size_max 0.28
_exptl_crystal_size_mid 0.25
_exptl_crystal_size_min 0.17
_refine_diff_density_max 1.161
_refine_diff_density_min -0.684
_refine_diff_density_rms 0.114
_refine_ls_abs_structure_details 'Flack H D (1983), Acta Cryst. A39, 876-881'
_refine_ls_abs_structure_Flack -0.024(15)
_refine_ls_extinction_method none
_refine_ls_goodness_of_fit_ref 1.031
_refine_ls_hydrogen_treatment constr
_refine_ls_matrix_type full
_refine_ls_number_parameters 1639
_refine_ls_number_reflns 33799
_refine_ls_number_restraints 6
_refine_ls_restrained_S_all 1.031
_refine_ls_R_factor_all 0.1206
_refine_ls_R_factor_gt 0.0777
_refine_ls_shift/su_max 0.001
_refine_ls_shift/su_mean 0.000
_refine_ls_structure_factor_coef Fsqd
_refine_ls_weighting_details 'calc w=1/[\s^2^(Fo^2^)+(0.1237P)^2^+1.5482P] where P=(Fo^2^+2Fc^2^)/3'
_refine_ls_weighting_scheme calc
_refine_ls_wR_factor_gt 0.1964
_refine_ls_wR_factor_ref 0.2415
_reflns_number_gt 21970
_reflns_number_total 33799
_reflns_threshold_expression >2\s(I)
_cod_data_source_file c3dt32996h.txt
_cod_data_source_block 700tri
_cod_depositor_comments
;
The following automatic conversions were performed:

'_symmetry_cell_setting' value 'Triclinic' changed to 'triclinic'
according to /home/saulius/struct/CIF-dictionaries/cif_core.dic
dictionary named 'cif_core.dic' version 2.4.2 from 2011-04-26.

Automatic conversion script
Id: cif_fix_values 1891 2012-01-12 08:04:46Z andrius 
;
_cod_original_cell_volume 3416.9(3)
_cod_original_sg_symbol_H-M P1
_cod_database_code 7023871

loop_
_symmetry_equiv_pos_as_xyz
'x, y, z'

loop_
_atom_site_label
_atom_site_type_symbol
_atom_site_fract_x
_atom_site_fract_y
_atom_site_fract_z
_atom_site_U_iso_or_equiv
_atom_site_adp_type
_atom_site_occupancy
_atom_site_symmetry_multiplicity
_atom_site_calc_flag
_atom_site_refinement_flags
_atom_site_disorder_assembly
_atom_site_disorder_group
C1 C 0.0373(5) 0.3199(5) 0.4281(4) 0.0350(14) Uani 1 1 d . . .
C2 C -0.0543(5) 0.3316(6) 0.4851(5) 0.0378(15) Uani 1 1 d . . .
C3 C 0.1099(5) 0.3091(5) 0.6693(4) 0.0353(14) Uani 1 1 d . . .
C4 C 0.1007(5) 0.2075(5) 0.7324(4) 0.0358(14) Uani 1 1 d . . .
C5 C 0.2810(5) 0.3340(5) 0.8366(4) 0.0358(14) Uani 1 1 d . . .
C6 C 0.1907(6) 0.4443(6) 0.8281(5) 0.0437(17) Uani 1 1 d . . .
C7 C 0.4271(5) 0.3426(5) 0.9981(5) 0.0384(15) Uani 1 1 d . . .
C8 C 0.5203(5) 0.3224(5) 0.9414(4) 0.0362(14) Uani 1 1 d . . .
C9 C -0.4005(6) 1.0216(6) 0.2560(5) 0.0403(16) Uani 1 1 d . . .
C10 C -0.4070(5) 0.9886(6) 0.1899(5) 0.0395(15) Uani 1 1 d . . .
C11 C -0.2204(6) 0.6610(6) 0.3177(5) 0.0447(17) Uani 1 1 d . . .
C12 C -0.3067(5) 0.6311(5) 0.3281(5) 0.0424(16) Uani 1 1 d . . .
C13 C 0.0360(5) 0.2732(6) 0.9924(4) 0.0401(16) Uani 1 1 d . . .
C14 C -0.0604(5) 0.3504(5) 0.9350(5) 0.0398(16) Uani 1 1 d . . .
C15 C 0.3634(5) -0.3547(5) 0.7578(5) 0.0406(16) Uani 1 1 d . . .
C16 C 0.3708(5) -0.3990(5) 0.6949(4) 0.0388(15) Uani 1 1 d . . .
C17 C 0.5413(5) -0.2196(5) 0.4940(5) 0.0396(15) Uani 1 1 d . . .
C18 C 0.4483(5) -0.1505(5) 0.4374(5) 0.0395(15) Uani 1 1 d . . .
C19 C 0.2810(5) 0.0178(6) 0.5968(4) 0.0397(15) Uani 1 1 d . . .
C20 C 0.1932(5) -0.0015(6) 0.5909(4) 0.0403(15) Uani 1 1 d . . .
C21 C -0.2184(6) 0.1985(6) 0.1006(4) 0.0460(18) Uani 1 1 d . . .
C22 C -0.3044(6) 0.3063(5) 0.1053(4) 0.0416(16) Uani 1 1 d . . .
C23 C -0.1177(5) 0.3259(5) 0.2349(4) 0.0379(15) Uani 1 1 d . . .
C24 C -0.1252(5) 0.4328(5) 0.1672(4) 0.0381(15) Uani 1 1 d . . .
C500 C 0.3580(7) 0.8563(7) 0.9540(6) 0.059(2) Uani 1 1 d . . .
C501 C 0.3647(10) 0.8197(9) 0.8951(8) 0.083(3) Uani 1 1 d . . .
H501 H 0.3674 0.7517 0.9116 0.100 Uiso 1 1 calc R . .
C502 C 0.3674(11) 0.8754(9) 0.8169(8) 0.089(4) Uani 1 1 d . . .
H502 H 0.3747 0.8454 0.7789 0.107 Uiso 1 1 calc R . .
C503 C 0.3599(8) 0.9767(9) 0.7885(7) 0.070(3) Uani 1 1 d . . .
H503 H 0.3600 1.0173 0.7319 0.084 Uiso 1 1 calc R . .
C504 C 0.3525(6) 1.0156(6) 0.8447(6) 0.054(2) Uani 1 1 d . . .
H504 H 0.3460 1.0855 0.8264 0.064 Uiso 1 1 calc R . .
C505 C 0.3540(6) 0.9577(6) 0.9275(5) 0.0475(18) Uani 1 1 d . . .
C506 C 0.3541(5) 1.0004(5) 0.9829(5) 0.0405(16) Uani 1 1 d . . .
H506 H 0.3522 1.0689 0.9585 0.049 Uiso 1 1 calc R . .
C507 C 0.3733(7) 1.0028(6) 1.1106(5) 0.0496(19) Uani 1 1 d . . .
H507 H 0.4465 0.9660 1.1224 0.059 Uiso 1 1 calc R . .
C508 C 0.3414(6) 1.1219(6) 1.0699(5) 0.0488(18) Uani 1 1 d . . .
H50A H 0.3785 1.1371 1.0190 0.073 Uiso 1 1 calc R . .
H50B H 0.3556 1.1453 1.1064 0.073 Uiso 1 1 calc R . .
H50C H 0.2695 1.1600 1.0582 0.073 Uiso 1 1 calc R . .
C509 C 0.3200(8) 0.9721(7) 1.1898(6) 0.062(2) Uani 1 1 d . . .
H50D H 0.3410 0.9840 1.2313 0.075 Uiso 1 1 calc R . .
H50E H 0.2468 1.0154 1.1822 0.075 Uiso 1 1 calc R . .
C510 C 0.3534(2) 0.7998(2) 1.2932(2) 0.080(3) Uani 1 1 d . . .
H510 H 0.3460 0.8309 1.3305 0.096 Uiso 1 1 calc R . .
C511 C 0.3711(2) 0.6886(2) 1.3267(2) 0.066(3) Uani 1 1 d R . .
C512 C 0.3827(2) 0.6362(2) 1.4107(2) 0.088(4) Uani 1 1 d R . .
H512 H 0.3844 0.6706 1.4424 0.105 Uiso 1 1 calc R . .
C513 C 0.3918(2) 0.5334(2) 1.4483(2) 0.136(8) Uani 1 1 d R . .
H513 H 0.3998 0.4975 1.5057 0.163 Uiso 1 1 calc R . .
C514 C 0.3894(2) 0.4830(2) 1.4019(2) 0.120(6) Uani 1 1 d R . .
H514 H 0.3956 0.4128 1.4276 0.144 Uiso 1 1 calc R . .
C515 C 0.3778(2) 0.5355(2) 1.3179(2) 0.087(4) Uani 1 1 d R . .
H515 H 0.3761 0.5011 1.2862 0.104 Uiso 1 1 calc R . .
C516 C 0.3686(2) 0.6383(2) 1.2803(2) 0.077(4) Uani 1 1 d R . .
C600 C 0.1110(2) 0.8033(2) 0.9721(2) 0.068(3) Uani 1 1 d R . .
C601 C 0.1063(2) 0.8960(2) 0.9102(2) 0.081(3) Uani 1 1 d R . .
H601 H 0.0995 0.9501 0.9256 0.098 Uiso 1 1 calc R . .
C602 C 0.1106(2) 0.9179(2) 0.8268(2) 0.108(5) Uani 1 1 d R . .
H602 H 0.1072 0.9841 0.7880 0.130 Uiso 1 1 d R . .
C603 C 0.1200(2) 0.8417(2) 0.8022(2) 0.074(3) Uani 1 1 d R . .
H603 H 0.1255 0.8546 0.7458 0.088 Uiso 1 1 calc R . .
C604 C 0.1216(2) 0.7498(2) 0.8564(2) 0.070(3) Uani 1 1 d R . .
H604 H 0.1257 0.6989 0.8383 0.084 Uiso 1 1 calc R . .
C605 C 0.1173(2) 0.7288(2) 0.9390(2) 0.063(3) Uani 1 1 d R . .
C606 C 0.1167(6) 0.6293(6) 0.9925(6) 0.0510(19) Uani 1 1 d . . .
H606 H 0.1161 0.5866 0.9679 0.061 Uiso 1 1 calc R . .
C607 C 0.1058(6) 0.4948(6) 1.1234(6) 0.052(2) Uani 1 1 d . . .
H607 H 0.0345 0.5178 1.1416 0.062 Uiso 1 1 calc R . .
C608 C 0.1272(7) 0.4210(7) 1.0788(7) 0.066(3) Uani 1 1 d . . .
H60A H 0.0823 0.4604 1.0318 0.099 Uiso 1 1 calc R . .
H60B H 0.1159 0.3596 1.1162 0.099 Uiso 1 1 calc R . .
H60C H 0.1968 0.3965 1.0602 0.099 Uiso 1 1 calc R . .
C609 C 0.1680(8) 0.4446(7) 1.1969(6) 0.065(3) Uani 1 1 d . . .
H60D H 0.1526 0.3877 1.2397 0.079 Uiso 1 1 calc R . .
H60E H 0.2399 0.4128 1.1832 0.079 Uiso 1 1 calc R . .
C610 C 0.1433(2) 0.5068(2) 1.3009(2) 0.065(3) Uani 1 1 d . . .
H610 H 0.1557 0.4364 1.3372 0.078 Uiso 1 1 calc R . .
C611 C 0.1238(2) 0.5812(2) 1.3389(2) 0.064(3) Uani 1 1 d R . .
C612 C 0.1114(2) 0.5498(2) 1.4228(2) 0.093(4) Uani 1 1 d R . .
H612 H 0.1130 0.4822 1.4546 0.112 Uiso 1 1 calc R . .
C613 C 0.0968(2) 0.6172(2) 1.4601(2) 0.136(8) Uani 1 1 d R . .
H613 H 0.0884 0.5958 1.5174 0.163 Uiso 1 1 calc R . .
C614 C 0.0946(2) 0.7162(2) 1.4135(2) 0.112(5) Uani 1 1 d R . .
H614 H 0.0846 0.7623 1.4390 0.135 Uiso 1 1 calc R . .
C615 C 0.1069(2) 0.7476(2) 1.3296(2) 0.092(4) Uani 1 1 d R . .
H615 H 0.1054 0.8152 1.2978 0.110 Uiso 1 1 calc R . .
C616 C 0.1215(2) 0.6801(2) 1.2923(2) 0.065(3) Uani 1 1 d R . .
C700 C 0.8523(2) 0.9365(2) 0.4743(2) 0.055(2) Uani 1 1 d R . .
C701 C 0.8696(2) 1.0244(2) 0.4181(2) 0.067(3) Uani 1 1 d R . .
H701 H 0.8803 1.0671 0.4367 0.080 Uiso 1 1 calc R . .
C702 C 0.8705(2) 1.0464(2) 0.3353(2) 0.074(3) Uani 1 1 d R . .
H702 H 0.8783 1.1073 0.2974 0.089 Uiso 1 1 calc R . .
C703 C 0.8604(2) 0.9828(2) 0.3061(2) 0.066(3) Uani 1 1 d R . .
H703 H 0.8626 0.9989 0.2493 0.079 Uiso 1 1 calc R . .
C704 C 0.8476(2) 0.8990(2) 0.3591(2) 0.068(3) Uani 1 1 d R . .
H704 H 0.8411 0.8548 0.3393 0.082 Uiso 1 1 calc R . .
C705 C 0.8435(2) 0.8740(2) 0.4413(2) 0.051(2) Uani 1 1 d R . .
C706 C 0.8287(6) 0.7822(6) 0.4948(6) 0.0513(19) Uani 1 1 d . . .
H706 H 0.8156 0.7480 0.4688 0.062 Uiso 1 1 calc R . .
C707 C 0.8151(7) 0.6443(6) 0.6205(6) 0.053(2) Uani 1 1 d . . .
H707 H 0.7432 0.6672 0.6371 0.063 Uiso 1 1 calc R . .
C708 C 0.8414(8) 0.5722(7) 0.5746(8) 0.073(3) Uani 1 1 d . . .
H70A H 0.7992 0.6117 0.5260 0.110 Uiso 1 1 calc R . .
H70B H 0.8301 0.5102 0.6100 0.110 Uiso 1 1 calc R . .
H70C H 0.9119 0.5486 0.5583 0.110 Uiso 1 1 calc R . .
C709 C 0.8767(8) 0.5877(7) 0.6938(6) 0.067(3) Uani 1 1 d . . .
H70D H 0.9478 0.5500 0.6804 0.081 Uiso 1 1 calc R . .
H70E H 0.8557 0.5344 0.7352 0.081 Uiso 1 1 calc R . .
C710 C 0.8618(3) 0.6412(3) 0.8031(2) 0.073(3) Uani 1 1 d . . .
H710 H 0.8607 0.5755 0.8376 0.087 Uiso 1 1 calc R . .
C711 C 0.8604(3) 0.7050(3) 0.8410(2) 0.059(2) Uani 1 1 d R . .
C712 C 0.8662(3) 0.6630(3) 0.9293(2) 0.064(3) Uani 1 1 d R . .
H712 H 0.8707 0.5937 0.9586 0.077 Uiso 1 1 calc R . .
C713 C 0.8657(3) 0.7150(3) 0.9720(2) 0.064(3) Uani 1 1 d R . .
H713 H 0.8657 0.6859 1.0298 0.077 Uiso 1 1 calc R . .
C714 C 0.8651(3) 0.8159(3) 0.9271(2) 0.065(2) Uani 1 1 d R . .
H714 H 0.8674 0.8530 0.9562 0.078 Uiso 1 1 calc R . .
C715 C 0.8613(3) 0.8631(3) 0.8415(2) 0.058(2) Uani 1 1 d R . .
H715 H 0.8604 0.9310 0.8136 0.069 Uiso 1 1 calc R . .
C716 C 0.8587(3) 0.8074(3) 0.7974(2) 0.0498(19) Uani 1 1 d R . .
C800 C 0.6376(5) 0.2022(6) 0.4676(5) 0.0418(16) Uani 1 1 d . . .
C801 C 0.6227(7) 0.1729(7) 0.4101(5) 0.052(2) Uani 1 1 d . . .
H801 H 0.6173 0.1086 0.4282 0.062 Uiso 1 1 calc R . .
C802 C 0.6156(8) 0.2341(8) 0.3287(6) 0.064(2) Uani 1 1 d . . .
H802 H 0.6062 0.2105 0.2919 0.077 Uiso 1 1 calc R . .
C803 C 0.6216(7) 0.3303(8) 0.2978(6) 0.059(2) Uani 1 1 d . . .
H803 H 0.6153 0.3729 0.2411 0.070 Uiso 1 1 calc R . .
C804 C 0.6370(6) 0.3608(7) 0.3532(5) 0.0481(18) Uani 1 1 d . . .
H804 H 0.6426 0.4251 0.3339 0.058 Uiso 1 1 calc R . .
C805 C 0.6447(6) 0.2993(7) 0.4374(5) 0.0474(18) Uani 1 1 d . . .
C806 C 0.6537(5) 0.3409(5) 0.4893(4) 0.0384(15) Uani 1 1 d . . .
H806 H 0.6604 0.4050 0.4639 0.046 Uiso 1 1 calc R . .
C807 C 0.6678(6) 0.3493(6) 0.6175(5) 0.0436(17) Uani 1 1 d . . .
H807 H 0.7385 0.3077 0.6375 0.052 Uiso 1 1 calc R . .
C808 C 0.6456(7) 0.4660(6) 0.5714(5) 0.053(2) Uani 1 1 d . . .
H80A H 0.6906 0.4727 0.5245 0.080 Uiso 1 1 calc R . .
H80B H 0.6558 0.4923 0.6076 0.080 Uiso 1 1 calc R . .
H80C H 0.5760 0.5079 0.5523 0.080 Uiso 1 1 calc R . .
C809 C 0.6007(6) 0.3357(6) 0.6882(5) 0.0475(18) Uani 1 1 d . . .
H80D H 0.6178 0.3489 0.7307 0.057 Uiso 1 1 calc R . .
H80E H 0.5304 0.3871 0.6713 0.057 Uiso 1 1 calc R . .
C810 C 0.6078(2) 0.1757(3) 0.7974(2) 0.052(2) Uani 1 1 d . . .
H810 H 0.6024 0.2098 0.8319 0.062 Uiso 1 1 calc R . .
C811 C 0.6096(2) 0.0733(3) 0.8357(2) 0.0477(18) Uani 1 1 d R . .
C812 C 0.6037(2) 0.0293(3) 0.9229(2) 0.058(2) Uani 1 1 d R . .
H812 H 0.5987 0.0694 0.9523 0.069 Uiso 1 1 calc R . .
C813 C 0.6052(2) -0.0679(3) 0.9651(2) 0.070(3) Uani 1 1 d R . .
H813 H 0.6058 -0.0973 1.0229 0.084 Uiso 1 1 calc R . .
C814 C 0.6058(2) -0.1232(3) 0.9209(2) 0.067(3) Uani 1 1 d R . .
H814 H 0.6015 -0.1885 0.9493 0.081 Uiso 1 1 calc R . .
C815 C 0.6124(2) -0.0846(3) 0.8364(2) 0.052(2) Uani 1 1 d R . .
H815 H 0.6169 -0.1257 0.8081 0.062 Uiso 1 1 calc R . .
C816 C 0.6126(2) 0.0146(3) 0.7928(2) 0.0454(18) Uani 1 1 d R . .
N500 N 0.3565(5) 0.9596(4) 1.0607(4) 0.0416(14) Uani 1 1 d . C .
N501 N 0.3472(6) 0.8584(6) 1.2163(4) 0.061(2) Uani 1 1 d . C .
N600 N 0.1170(5) 0.5930(5) 1.0705(5) 0.0467(16) Uani 1 1 d . . .
N601 N 0.1456(5) 0.5254(6) 1.2252(5) 0.0506(16) Uani 1 1 d . . .
N700 N 0.8306(5) 0.7403(4) 0.5729(4) 0.0442(15) Uani 1 1 d . D .
N701 N 0.8646(6) 0.6651(5) 0.7262(5) 0.065(2) Uani 1 1 d . D .
N800 N 0.6537(4) 0.3006(5) 0.5679(4) 0.0374(12) Uani 1 1 d . . .
N801 N 0.6129(5) 0.2259(5) 0.7203(4) 0.0438(14) Uani 1 1 d . . .
O1 O -0.1367(4) 0.3861(4) 0.4515(3) 0.0437(12) Uani 1 1 d . . .
O2 O -0.0349(4) 0.2858(4) 0.5599(3) 0.0420(11) Uani 1 1 d . . .
O3 O 0.0259(3) 0.3662(4) 0.3530(3) 0.0409(11) Uani 1 1 d . . .
O4 O 0.1218(4) 0.2622(4) 0.4623(3) 0.0431(12) Uani 1 1 d . . .
O5 O 0.0923(4) 0.1525(4) 0.7019(3) 0.0424(12) Uani 1 1 d . . .
O6 O 0.0997(4) 0.1910(4) 0.8059(3) 0.0437(12) Uani 1 1 d . . .
O7 O 0.1170(4) 0.3188(4) 0.5951(3) 0.0414(11) Uani 1 1 d . . .
O8 O 0.1101(4) 0.3698(4) 0.6943(3) 0.0434(12) Uani 1 1 d . . .
O9 O 0.1053(4) 0.4566(5) 0.8216(4) 0.0578(16) Uani 1 1 d . . .
O10 O 0.2122(4) 0.5115(4) 0.8304(4) 0.0501(13) Uani 1 1 d . . .
O11 O 0.2647(4) 0.2655(4) 0.8341(3) 0.0443(12) Uani 1 1 d . . .
O12 O 0.3648(4) 0.3247(4) 0.8453(3) 0.0390(11) Uani 1 1 d . . .
O13 O 0.5034(4) 0.3777(4) 0.8668(3) 0.0370(10) Uani 1 1 d . . .
O14 O -0.3970(4) 1.2561(4) -0.0277(3) 0.0441(12) Uani 1 1 d . . .
O15 O 0.3463(4) 0.4061(4) 0.9626(3) 0.0398(11) Uani 1 1 d . . .
O16 O -0.5599(4) 1.2936(4) 0.0731(3) 0.0458(12) Uani 1 1 d . . .
O17 O -0.4063(5) 1.1116(4) 0.2345(3) 0.0561(15) Uani 1 1 d . . .
O18 O -0.3904(4) 0.9543(4) 0.3281(3) 0.0408(11) Uani 1 1 d . . .
O19 O -0.4098(5) 1.0463(4) 0.1183(3) 0.0502(13) Uani 1 1 d . . .
O20 O -0.4102(4) 0.8984(4) 0.2179(3) 0.0469(13) Uani 1 1 d . . .
O21 O -0.2442(4) 0.7489(4) 0.3211(4) 0.0461(12) Uani 1 1 d . . .
O22 O -0.1341(4) 0.5969(4) 0.3065(4) 0.0491(13) Uani 1 1 d . . .
O23 O -0.3921(4) 0.6985(4) 0.3353(4) 0.0531(15) Uani 1 1 d . . .
O24 O -0.2862(4) 0.5448(4) 0.3251(4) 0.0511(14) Uani 1 1 d . . .
O25 O 0.1164(4) 0.2392(4) 0.9596(3) 0.0441(12) Uani 1 1 d . . .
O26 O 0.0169(4) 0.2566(4) 0.0657(3) 0.0430(11) Uani 1 1 d . . .
O27 O -0.0475(4) 0.3759(4) 0.8611(3) 0.0407(11) Uani 1 1 d . . .
O28 O -0.1419(4) 0.3813(4) -0.0292(3) 0.0423(12) Uani 1 1 d . . .
O29 O 0.3736(4) -0.4888(4) 0.7213(3) 0.0429(12) Uani 1 1 d . . .
O30 O 0.3752(4) -0.3453(4) 0.6204(3) 0.0453(12) Uani 1 1 d . . .
O31 O 0.3542(4) -0.4110(4) 0.8301(3) 0.0407(11) Uani 1 1 d . . .
O32 O 0.3706(4) -0.2690(4) 0.7312(4) 0.0502(13) Uani 1 1 d . . .
O33 O 0.5293(4) -0.2492(4) 0.5675(3) 0.0476(12) Uani 1 1 d . . .
O34 O -0.3780(4) 0.7622(4) 0.4566(3) 0.0489(13) Uani 1 1 d . . .
O35 O 0.3655(4) -0.1328(4) 0.4693(4) 0.0466(12) Uani 1 1 d . . .
O36 O -0.5356(4) 0.8826(4) 0.3617(3) 0.0431(12) Uani 1 1 d . . .
O37 O 0.3662(4) -0.0531(4) 0.6022(3) 0.0447(12) Uani 1 1 d . . .
O38 O 0.2553(4) 0.1102(4) 0.5947(3) 0.0416(11) Uani 1 1 d . . .
O39 O 0.2122(4) -0.0892(4) 0.5948(3) 0.0468(12) Uani 1 1 d . . .
O40 O 0.1085(4) 0.0756(4) 0.5818(3) 0.0398(11) Uani 1 1 d . . .
O41 O -0.3914(4) 0.3199(4) 0.1120(3) 0.0413(11) Uani 1 1 d . . .
O42 O -0.2727(4) 0.3697(4) 0.1038(3) 0.0414(11) Uani 1 1 d . . .
O43 O -0.2438(4) 0.1329(4) 0.1031(4) 0.0503(13) Uani 1 1 d . . .
O44 O -0.1322(4) 0.1897(4) 0.0956(3) 0.0444(12) Uani 1 1 d . . .
O45 O -0.1080(4) 0.2572(4) 0.2087(3) 0.0440(12) Uani 1 1 d . . .
O46 O -0.1188(4) 0.3138(4) 0.3067(3) 0.0376(11) Uani 1 1 d . . .
O47 O -0.1305(4) 0.4433(4) 0.0947(3) 0.0413(11) Uani 1 1 d . . .
O48 O -0.1264(4) 0.4991(4) 0.1881(3) 0.0443(12) Uani 1 1 d . . .
O500 O 0.3635(7) 0.7927(5) 1.0328(5) 0.085(2) Uani 1 1 d . C .
O501 O 0.3567(4) 0.6864(4) 1.1986(4) 0.0530(14) Uani 1 1 d . C .
O600 O 0.1010(5) 0.7879(4) 1.0471(4) 0.0668(18) Uani 1 1 d . . .
O601 O 0.1284(4) 0.7183(4) 1.2110(4) 0.0544(15) Uani 1 1 d . . .
O700 O 0.8465(5) 0.9213(5) 0.5509(4) 0.0627(17) Uani 1 1 d . D .
O701 O 0.8570(4) 0.8521(4) 0.7177(3) 0.0466(12) Uani 1 1 d . D .
O800 O 0.6455(4) 0.1391(4) 0.5450(3) 0.0458(12) Uani 1 1 d . . .
O801 O 0.6197(4) 0.0482(4) 0.7113(3) 0.0433(12) Uani 1 1 d . . .
Cr1 Cr 0.10878(9) 0.20180(9) 0.58341(7) 0.0390(3) Uani 1 1 d . . .
Cr2 Cr 0.35800(8) 0.45646(8) 0.84223(7) 0.0386(3) Uani 1 1 d . . .
Cr3 Cr -0.39133(9) 0.82575(9) 0.33630(8) 0.0425(3) Uani 1 1 d . . .
Cr4 Cr -0.12731(9) 0.31633(9) 0.09054(7) 0.0410(3) Uani 1 1 d . . .
Mn1 Mn 0.10839(8) 0.31148(9) 0.82705(7) 0.0428(3) Uani 1 1 d . . .
Mn2 Mn -0.40366(10) 1.19035(9) 0.10426(7) 0.0470(3) Uani 1 1 d . . .
Mn3 Mn -0.12867(8) 0.44831(8) 0.31924(7) 0.0409(3) Uani 1 1 d . . .
Mn4 Mn 0.37347(9) -0.19626(9) 0.60208(8) 0.0477(3) Uani 1 1 d . . .
Mn5 Mn 0.35410(9) 0.81883(8) 1.12560(8) 0.0459(3) Uani 1 1 d . . .
Mn6 Mn 0.12436(9) 0.66368(9) 1.13652(8) 0.0484(3) Uani 1 1 d . . .
Mn7 Mn 0.84783(9) 0.80344(8) 0.64113(8) 0.0447(3) Uani 1 1 d . . .
Mn8 Mn 0.63261(8) 0.17252(8) 0.63482(7) 0.0375(2) Uani 1 1 d . . .
C1D C 0.2416(12) 0.1286(13) 0.3360(10) 0.049(3) Uiso 0.50 1 d P . .
H1D1 H 0.2713 0.0512 0.3691 0.058 Uiso 0.50 1 calc PR . .
H1D2 H 0.2135 0.1664 0.3737 0.058 Uiso 0.50 1 calc PR . .
Cl1 Cl 0.1458(3) 0.1620(3) 0.2763(3) 0.0547(10) Uani 0.50 1 d P . .
Cl2 Cl 0.3403(3) 0.1632(3) 0.2735(3) 0.0546(10) Uani 0.50 1 d P . .
C2D C 0.6698(19) 0.467(2) 0.8541(10) 0.124(11) Uiso 0.50 1 d PD A 1
H2D1 H 0.7353 0.4594 0.8629 0.149 Uiso 0.50 1 calc PR A 1
H2D2 H 0.6772 0.3950 0.8666 0.149 Uiso 0.50 1 calc PR A 1
Cl3 Cl 0.5779(8) 0.5243(7) 0.9200(5) 0.139(4) Uani 0.50 1 d PD A 1
Cl4 Cl 0.6337(3) 0.5452(4) 0.7563(2) 0.0563(10) Uani 0.50 1 d PD A 1
O11M O 0.5909(12) 0.5978(12) 1.0329(9) 0.079(4) Uiso 0.50 1 d PD B 2
C11M C 0.609(2) 0.610(2) 0.9474(13) 0.099(8) Uiso 0.50 1 d PD B 2
C3D C 0.881(3) 0.160(3) 0.832(3) 0.154(15) Uiso 0.50 1 d P . .
H3D1 H 0.9181 0.1215 0.7957 0.185 Uiso 0.50 1 calc PR . .
H3D2 H 0.9328 0.1475 0.8659 0.185 Uiso 0.50 1 calc PR . .
Cl5 Cl 0.8322(4) 0.3070(5) 0.7620(3) 0.0792(16) Uani 0.50 1 d P . .
Cl6 Cl 0.8294(6) 0.1035(9) 0.8865(11) 0.240(9) Uani 0.50 1 d P . .
C1M C 0.1080(8) 0.9782(9) 1.0953(11) 0.113(6) Uani 1 1 d . . .
H1M1 H 0.0466 0.9711 1.1173 0.169 Uiso 1 1 calc R C .
H1M2 H 0.1104 0.9972 1.0364 0.169 Uiso 1 1 calc R . .
H1M3 H 0.1087 1.0341 1.1066 0.169 Uiso 1 1 calc R . .
C3M C -0.1115(9) 0.8245(10) 1.1474(7) 0.096(4) Uani 1 1 d . . .
H3M1 H -0.1788 0.8312 1.1647 0.145 Uiso 1 1 calc R . .
H3M2 H -0.1112 0.8639 1.0885 0.145 Uiso 1 1 calc R . .
H3M3 H -0.0915 0.8536 1.1758 0.145 Uiso 1 1 calc R . .
C4M C 0.3626(8) 0.5561(9) 1.0789(9) 0.090(4) Uani 1 1 d . . .
H4M1 H 0.4269 0.5428 1.0949 0.136 Uiso 1 1 calc R . .
H4M2 H 0.3496 0.6035 1.0214 0.136 Uiso 1 1 calc R . .
H4M3 H 0.3648 0.4886 1.0871 0.136 Uiso 1 1 calc R . .
O2MA O 0.5220(7) 0.7377(8) 1.1033(6) 0.039(2) Uiso 0.50 1 d P C 1
C2MA C 0.5938(16) 0.6821(17) 1.1641(13) 0.065(5) Uiso 0.50 1 d P C 1
H2M1 H 0.6605 0.6539 1.1408 0.097 Uiso 0.50 1 calc PR C 1
H2M2 H 0.5823 0.6232 1.2065 0.097 Uiso 0.50 1 calc PR C 1
H2M3 H 0.5891 0.7301 1.1878 0.097 Uiso 0.50 1 calc PR C 1
O2MB O 0.5228(9) 0.7403(10) 1.1586(7) 0.056(3) Uiso 0.50 1 d P C 2
C2MB C 0.5896(17) 0.6490(18) 1.1388(14) 0.075(6) Uiso 0.50 1 d P C 2
H2M4 H 0.6577 0.6233 1.1557 0.112 Uiso 0.50 1 calc PR C 2
H2M5 H 0.5883 0.6689 1.0800 0.112 Uiso 0.50 1 calc PR C 2
H2M6 H 0.5684 0.5926 1.1674 0.112 Uiso 0.50 1 calc PR C 2
O5MA O 1.0157(6) 0.7433(6) 0.6079(5) 0.0257(16) Uiso 0.50 1 d P D 1
C5MA C 1.0961(13) 0.6700(14) 0.6602(11) 0.053(4) Uiso 0.50 1 d P D 1
H5M1 H 1.1585 0.6596 0.6292 0.080 Uiso 0.50 1 calc PR D 1
H5M2 H 1.0924 0.6022 0.6873 0.080 Uiso 0.50 1 calc PR D 1
H5M3 H 1.0944 0.6962 0.7010 0.080 Uiso 0.50 1 calc PR D 1
O5MB O 1.0158(13) 0.6946(14) 0.6626(10) 0.086(4) Uiso 0.50 1 d P D 2
C5MB C 1.086(2) 0.750(2) 0.6409(17) 0.100(8) Uiso 0.50 1 d P D 2
H5M4 H 1.1559 0.6960 0.6529 0.150 Uiso 0.50 1 calc PR D 2
H5M5 H 1.0671 0.7934 0.6733 0.150 Uiso 0.50 1 calc PR D 2
H5M6 H 1.0797 0.7961 0.5828 0.150 Uiso 0.50 1 calc PR D 2
C6M C 0.6039(6) 0.9168(8) 0.6069(8) 0.080(3) Uani 1 1 d . . .
H6M1 H 0.5391 0.9528 0.6298 0.120 Uiso 1 1 calc R D .
H6M2 H 0.6087 0.8528 0.6048 0.120 Uiso 1 1 calc R . .
H6M3 H 0.6103 0.9648 0.5518 0.120 Uiso 1 1 calc R . .
C7M C 0.3883(10) 0.2837(11) 0.6605(8) 0.095(4) Uani 1 1 d . . .
H7M1 H 0.3244 0.3260 0.6313 0.142 Uiso 1 1 calc R . .
H7M2 H 0.3941 0.3227 0.6881 0.142 Uiso 1 1 calc R . .
H7M3 H 0.3911 0.2158 0.7009 0.142 Uiso 1 1 calc R . .
C8M C 0.8804(7) 0.0860(8) 0.6164(8) 0.074(3) Uani 1 1 d . . .
H8M1 H 0.9432 0.0273 0.6438 0.111 Uiso 1 1 calc R . .
H8M2 H 0.8749 0.1532 0.6126 0.111 Uiso 1 1 calc R . .
H8M3 H 0.8798 0.0888 0.5616 0.111 Uiso 1 1 calc R . .
O1M O 0.1876(4) 0.8858(5) 1.1304(5) 0.0666(19) Uani 1 1 d . C .
O3M O -0.0446(4) 0.7180(5) 1.1662(4) 0.0610(15) Uani 1 1 d . . .
O4M O 0.2903(4) 0.6014(5) 1.1240(5) 0.0654(18) Uani 1 1 d . . .
O6M O 0.6818(4) 0.8878(4) 0.6566(4) 0.0493(13) Uani 1 1 d . D .
O7M O 0.4663(4) 0.2646(4) 0.6057(3) 0.0471(12) Uani 1 1 d . . .
O8M O 0.7981(4) 0.0694(4) 0.6618(3) 0.0442(12) Uani 1 1 d . . .
O9M O 0.0903(9) 0.8852(10) 0.5203(8) 0.062(3) Uiso 0.50 1 d P E 1
C9M C 0.1133(19) 0.932(2) 0.4388(16) 0.083(6) Uiso 0.50 1 d P E 1
O1W O 0.1401(17) 0.9527(18) 0.3625(14) 0.120(7) Uiso 0.50 1 d P F 2
O10M O 0.3890(7) 0.2034(8) 0.5240(6) 0.042(2) Uiso 0.50 1 d P . .
C10M C 0.3794(16) 0.2169(17) 0.4440(13) 0.069(5) Uiso 0.50 1 d P . .

loop_
_atom_site_aniso_label
_atom_site_aniso_U_11
_atom_site_aniso_U_22
_atom_site_aniso_U_33
_atom_site_aniso_U_23
_atom_site_aniso_U_13
_atom_site_aniso_U_12
C1 0.031(3) 0.040(3) 0.037(4) -0.021(3) 0.005(3) -0.015(3)
C2 0.030(3) 0.038(3) 0.048(4) -0.024(3) -0.002(3) -0.010(3)
C3 0.034(3) 0.029(3) 0.044(4) -0.014(3) -0.001(3) -0.014(3)
C4 0.037(3) 0.029(3) 0.040(4) -0.016(3) -0.003(3) -0.011(3)
C5 0.031(3) 0.031(3) 0.044(4) -0.018(3) 0.003(3) -0.011(3)
C6 0.042(4) 0.036(4) 0.059(5) -0.029(3) -0.003(3) -0.012(3)
C7 0.042(4) 0.036(3) 0.048(4) -0.020(3) 0.005(3) -0.024(3)
C8 0.042(4) 0.029(3) 0.041(4) -0.019(3) -0.001(3) -0.013(3)
C9 0.047(4) 0.033(3) 0.042(4) -0.014(3) -0.007(3) -0.017(3)
C10 0.042(4) 0.038(4) 0.046(4) -0.021(3) 0.000(3) -0.020(3)
C11 0.039(4) 0.044(4) 0.061(5) -0.023(4) -0.002(3) -0.023(3)
C12 0.033(3) 0.033(3) 0.055(4) -0.011(3) -0.006(3) -0.013(3)
C13 0.039(4) 0.037(4) 0.039(4) -0.009(3) -0.010(3) -0.014(3)
C14 0.032(3) 0.033(3) 0.055(5) -0.019(3) -0.009(3) -0.010(3)
C15 0.040(4) 0.029(3) 0.062(5) -0.028(3) 0.003(3) -0.014(3)
C16 0.037(4) 0.033(3) 0.044(4) -0.016(3) -0.006(3) -0.011(3)
C17 0.038(4) 0.029(3) 0.048(4) -0.011(3) -0.002(3) -0.015(3)
C18 0.038(4) 0.026(3) 0.053(4) -0.014(3) -0.001(3) -0.014(3)
C19 0.045(4) 0.045(4) 0.043(4) -0.020(3) 0.004(3) -0.030(3)
C20 0.043(4) 0.046(4) 0.045(4) -0.024(3) 0.008(3) -0.026(3)
C21 0.062(5) 0.033(3) 0.038(4) -0.006(3) -0.012(3) -0.020(3)
C22 0.058(5) 0.035(3) 0.028(3) -0.010(3) 0.001(3) -0.019(3)
C23 0.039(4) 0.032(3) 0.044(4) -0.013(3) -0.002(3) -0.018(3)
C24 0.036(4) 0.031(3) 0.042(4) -0.008(3) -0.006(3) -0.015(3)
C500 0.067(6) 0.049(5) 0.072(6) -0.036(5) 0.008(5) -0.028(4)
C501 0.121(10) 0.059(6) 0.090(8) -0.048(6) 0.008(7) -0.041(6)
C502 0.135(11) 0.070(7) 0.087(8) -0.053(7) 0.005(7) -0.047(7)
C503 0.064(6) 0.083(7) 0.069(6) -0.044(6) -0.004(5) -0.022(5)
C504 0.051(5) 0.031(4) 0.069(6) -0.020(4) -0.011(4) -0.007(3)
C505 0.047(4) 0.029(3) 0.061(5) -0.019(3) -0.007(4) -0.009(3)
C506 0.042(4) 0.023(3) 0.055(5) -0.015(3) -0.010(3) -0.011(3)
C507 0.062(5) 0.041(4) 0.058(5) -0.017(4) -0.011(4) -0.031(4)
C508 0.057(5) 0.044(4) 0.059(5) -0.025(4) 0.004(4) -0.030(4)
C509 0.102(7) 0.045(4) 0.061(5) -0.017(4) -0.013(5) -0.044(5)
C510 0.105(9) 0.090(8) 0.067(6) -0.005(6) -0.027(6) -0.071(7)
C511 0.061(6) 0.070(6) 0.066(6) -0.007(5) -0.011(5) -0.041(5)
C512 0.084(8) 0.088(8) 0.086(8) 0.011(6) -0.038(6) -0.059(7)
C513 0.094(9) 0.091(9) 0.151(14) 0.074(9) -0.073(9) -0.065(8)
C514 0.067(7) 0.084(9) 0.154(14) 0.032(9) -0.042(8) -0.044(7)
C515 0.051(5) 0.050(5) 0.107(9) 0.018(6) -0.020(5) -0.018(4)
C516 0.040(5) 0.051(5) 0.101(8) 0.020(5) -0.021(5) -0.027(4)
C600 0.051(5) 0.029(4) 0.113(9) -0.024(5) 0.024(5) -0.022(4)
C601 0.106(9) 0.063(6) 0.073(7) -0.019(5) 0.018(6) -0.050(6)
C602 0.089(9) 0.044(6) 0.126(12) -0.001(6) 0.026(8) -0.018(6)
C603 0.068(6) 0.052(5) 0.064(6) -0.010(5) 0.017(5) -0.018(5)
C604 0.043(5) 0.055(5) 0.077(7) -0.019(5) 0.012(4) -0.006(4)
C605 0.042(4) 0.043(4) 0.080(7) -0.011(4) 0.020(4) -0.020(4)
C606 0.045(4) 0.046(4) 0.064(6) -0.027(4) 0.015(4) -0.022(4)
C607 0.053(5) 0.041(4) 0.068(5) -0.028(4) 0.026(4) -0.029(4)
C608 0.065(6) 0.057(5) 0.099(8) -0.045(5) 0.036(5) -0.045(5)
C609 0.070(6) 0.044(4) 0.071(6) -0.015(4) 0.021(5) -0.031(4)
C610 0.057(5) 0.070(6) 0.085(7) -0.031(5) 0.019(5) -0.047(5)
C611 0.057(5) 0.106(8) 0.060(6) -0.048(6) 0.018(4) -0.053(6)
C612 0.074(7) 0.169(14) 0.077(8) -0.060(8) 0.031(6) -0.084(9)
C613 0.126(12) 0.30(3) 0.112(11) -0.148(15) 0.070(10) -0.155(16)
C614 0.095(9) 0.193(17) 0.118(11) -0.109(12) 0.052(8) -0.091(11)
C615 0.076(7) 0.126(11) 0.119(10) -0.093(9) 0.036(7) -0.053(7)
C616 0.037(4) 0.103(8) 0.081(7) -0.062(6) 0.026(4) -0.037(5)
C700 0.048(5) 0.023(3) 0.080(6) -0.012(4) 0.014(4) -0.017(3)
C701 0.084(7) 0.036(4) 0.075(7) -0.020(4) 0.018(5) -0.031(4)
C702 0.057(6) 0.048(5) 0.085(8) -0.004(5) 0.002(5) -0.018(4)
C703 0.054(5) 0.049(5) 0.079(7) -0.003(5) -0.019(5) -0.022(4)
C704 0.066(6) 0.059(6) 0.069(6) -0.007(5) -0.022(5) -0.028(5)
C705 0.040(4) 0.035(4) 0.065(5) -0.008(4) -0.008(4) -0.013(3)
C706 0.046(4) 0.038(4) 0.068(6) -0.025(4) -0.005(4) -0.012(3)
C707 0.058(5) 0.033(4) 0.070(5) -0.008(4) -0.010(4) -0.027(4)
C708 0.064(6) 0.042(5) 0.107(8) -0.021(5) -0.027(6) -0.013(4)
C709 0.073(6) 0.040(4) 0.074(6) -0.002(4) -0.026(5) -0.021(4)
C710 0.097(8) 0.032(4) 0.069(7) 0.000(4) -0.027(6) -0.021(5)
C711 0.050(5) 0.052(5) 0.063(6) -0.018(4) -0.004(4) -0.016(4)
C712 0.049(5) 0.055(5) 0.050(5) -0.007(4) -0.001(4) -0.006(4)
C713 0.050(5) 0.071(6) 0.049(5) -0.030(5) 0.002(4) -0.004(4)
C714 0.055(5) 0.066(6) 0.063(6) -0.030(5) 0.006(4) -0.017(5)
C715 0.040(4) 0.072(6) 0.066(6) -0.039(5) 0.015(4) -0.024(4)
C716 0.031(4) 0.042(4) 0.054(5) -0.011(4) -0.008(3) -0.004(3)
C800 0.037(4) 0.042(4) 0.051(4) -0.026(3) 0.002(3) -0.015(3)
C801 0.069(5) 0.049(4) 0.060(5) -0.034(4) 0.012(4) -0.035(4)
C802 0.089(7) 0.062(6) 0.052(5) -0.030(4) 0.008(5) -0.037(5)
C803 0.070(6) 0.072(6) 0.048(5) -0.024(4) 0.007(4) -0.044(5)
C804 0.056(5) 0.057(5) 0.038(4) -0.016(3) 0.006(3) -0.035(4)
C805 0.049(4) 0.057(5) 0.055(5) -0.034(4) 0.008(3) -0.030(4)
C806 0.044(4) 0.030(3) 0.046(4) -0.017(3) 0.007(3) -0.020(3)
C807 0.043(4) 0.043(4) 0.058(5) -0.032(4) 0.004(3) -0.019(3)
C808 0.074(6) 0.036(4) 0.058(5) -0.029(4) 0.001(4) -0.022(4)
C809 0.051(4) 0.049(4) 0.057(5) -0.035(4) 0.004(4) -0.023(4)
C810 0.052(5) 0.050(4) 0.043(4) -0.020(4) -0.001(3) -0.013(4)
C811 0.038(4) 0.041(4) 0.048(5) -0.012(3) -0.006(3) -0.008(3)
C812 0.053(5) 0.057(5) 0.044(5) -0.022(4) 0.016(4) -0.015(4)
C813 0.061(6) 0.050(5) 0.058(6) -0.012(4) 0.012(4) -0.006(4)
C814 0.047(5) 0.065(6) 0.062(6) -0.011(5) 0.009(4) -0.019(4)
C815 0.035(4) 0.046(4) 0.060(5) -0.020(4) 0.009(3) -0.012(3)
C816 0.030(3) 0.048(4) 0.042(4) -0.009(3) 0.003(3) -0.014(3)
N500 0.045(3) 0.029(3) 0.057(4) -0.019(3) -0.009(3) -0.016(3)
N501 0.079(5) 0.055(4) 0.052(4) 0.002(3) -0.018(4) -0.046(4)
N600 0.036(3) 0.038(3) 0.069(5) -0.023(3) 0.012(3) -0.020(3)
N601 0.051(4) 0.054(4) 0.061(4) -0.029(3) 0.019(3) -0.036(3)
N700 0.040(3) 0.027(3) 0.058(4) -0.005(3) -0.008(3) -0.016(2)
N701 0.082(5) 0.032(3) 0.066(5) -0.007(3) -0.026(4) -0.015(3)
N800 0.037(3) 0.040(3) 0.039(3) -0.017(2) 0.000(2) -0.018(3)
N801 0.041(3) 0.038(3) 0.049(4) -0.022(3) -0.002(3) -0.010(3)
O1 0.033(3) 0.050(3) 0.050(3) -0.030(3) 0.003(2) -0.012(2)
O2 0.043(3) 0.037(2) 0.044(3) -0.018(2) 0.002(2) -0.015(2)
O3 0.033(2) 0.050(3) 0.039(3) -0.019(2) -0.002(2) -0.016(2)
O4 0.036(3) 0.040(3) 0.047(3) -0.020(2) -0.004(2) -0.008(2)
O5 0.062(3) 0.030(2) 0.046(3) -0.014(2) -0.006(2) -0.026(2)
O6 0.047(3) 0.044(3) 0.046(3) -0.022(2) 0.005(2) -0.022(2)
O7 0.041(3) 0.036(2) 0.047(3) -0.018(2) 0.005(2) -0.018(2)
O8 0.054(3) 0.030(2) 0.053(3) -0.020(2) -0.004(2) -0.019(2)
O9 0.036(3) 0.049(3) 0.108(5) -0.054(3) -0.007(3) -0.011(2)
O10 0.046(3) 0.037(3) 0.069(4) -0.030(3) -0.009(3) -0.009(2)
O11 0.036(3) 0.044(3) 0.063(3) -0.031(3) 0.010(2) -0.020(2)
O12 0.037(3) 0.032(2) 0.045(3) -0.018(2) -0.002(2) -0.010(2)
O13 0.038(2) 0.041(3) 0.033(2) -0.013(2) -0.0018(19) -0.019(2)
O14 0.045(3) 0.041(3) 0.041(3) -0.016(2) -0.006(2) -0.013(2)
O15 0.040(3) 0.042(3) 0.048(3) -0.025(2) 0.007(2) -0.021(2)
O16 0.055(3) 0.043(3) 0.039(3) -0.014(2) 0.001(2) -0.024(3)
O17 0.096(5) 0.039(3) 0.044(3) -0.012(2) -0.011(3) -0.037(3)
O18 0.050(3) 0.034(2) 0.043(3) -0.016(2) 0.000(2) -0.021(2)
O19 0.076(4) 0.046(3) 0.042(3) -0.018(2) -0.007(3) -0.032(3)
O20 0.050(3) 0.038(3) 0.060(3) -0.016(2) -0.006(3) -0.024(2)
O21 0.035(3) 0.041(3) 0.077(4) -0.034(3) 0.008(2) -0.021(2)
O22 0.033(3) 0.048(3) 0.080(4) -0.038(3) 0.005(3) -0.018(2)
O23 0.031(3) 0.032(3) 0.096(5) -0.023(3) 0.001(3) -0.017(2)
O24 0.035(3) 0.032(3) 0.085(4) -0.017(3) -0.011(3) -0.014(2)
O25 0.035(3) 0.045(3) 0.049(3) -0.024(2) -0.001(2) -0.010(2)
O26 0.049(3) 0.038(3) 0.037(3) -0.014(2) -0.007(2) -0.015(2)
O27 0.039(3) 0.048(3) 0.032(3) -0.017(2) -0.002(2) -0.015(2)
O28 0.034(3) 0.040(3) 0.042(3) -0.013(2) -0.008(2) -0.007(2)
O29 0.052(3) 0.026(2) 0.050(3) -0.017(2) -0.003(2) -0.013(2)
O30 0.048(3) 0.035(3) 0.054(3) -0.026(2) 0.003(2) -0.014(2)
O31 0.045(3) 0.034(2) 0.044(3) -0.018(2) -0.001(2) -0.016(2)
O32 0.062(3) 0.038(3) 0.061(3) -0.026(2) 0.002(3) -0.024(3)
O33 0.045(3) 0.038(3) 0.053(3) -0.015(2) -0.001(2) -0.016(2)
O34 0.039(3) 0.033(3) 0.055(3) -0.003(2) -0.005(2) -0.011(2)
O35 0.035(3) 0.041(3) 0.063(3) -0.020(3) 0.000(2) -0.016(2)
O36 0.035(3) 0.032(2) 0.052(3) -0.011(2) -0.006(2) -0.010(2)
O37 0.033(3) 0.039(3) 0.062(3) -0.019(2) -0.001(2) -0.015(2)
O38 0.037(3) 0.031(2) 0.061(3) -0.019(2) -0.005(2) -0.015(2)
O39 0.047(3) 0.052(3) 0.063(3) -0.035(3) 0.013(2) -0.032(3)
O40 0.037(3) 0.043(3) 0.051(3) -0.030(2) 0.005(2) -0.018(2)
O41 0.040(3) 0.034(2) 0.050(3) -0.014(2) 0.002(2) -0.019(2)
O42 0.054(3) 0.032(2) 0.042(3) -0.017(2) 0.005(2) -0.022(2)
O43 0.053(3) 0.035(3) 0.064(3) -0.021(2) -0.018(3) -0.011(2)
O44 0.040(3) 0.039(3) 0.057(3) -0.025(2) -0.003(2) -0.013(2)
O45 0.065(3) 0.026(2) 0.039(3) -0.009(2) -0.002(2) -0.021(2)
O46 0.044(3) 0.036(2) 0.034(3) -0.011(2) -0.006(2) -0.019(2)
O47 0.056(3) 0.037(3) 0.032(3) -0.009(2) 0.002(2) -0.026(2)
O48 0.052(3) 0.026(2) 0.050(3) -0.005(2) -0.011(2) -0.017(2)
O500 0.133(7) 0.044(3) 0.094(5) -0.046(4) 0.021(5) -0.044(4)
O501 0.040(3) 0.032(3) 0.076(4) -0.009(3) -0.006(3) -0.014(2)
O600 0.082(5) 0.033(3) 0.079(5) -0.020(3) 0.014(4) -0.027(3)
O601 0.038(3) 0.046(3) 0.088(5) -0.037(3) 0.003(3) -0.017(2)
O700 0.077(4) 0.045(3) 0.077(4) -0.032(3) 0.028(3) -0.040(3)
O701 0.050(3) 0.031(2) 0.054(3) -0.013(2) -0.009(2) -0.014(2)
O800 0.051(3) 0.033(2) 0.058(3) -0.024(2) -0.002(2) -0.015(2)
O801 0.047(3) 0.041(3) 0.043(3) -0.015(2) 0.009(2) -0.025(2)
Cr1 0.0421(6) 0.0347(6) 0.0435(7) -0.0172(5) -0.0029(5) -0.0166(5)
Cr2 0.0378(6) 0.0304(5) 0.0480(7) -0.0182(5) -0.0040(5) -0.0112(5)
Cr3 0.0365(6) 0.0305(5) 0.0573(7) -0.0139(5) 0.0006(5) -0.0152(5)
Cr4 0.0470(7) 0.0359(6) 0.0401(6) -0.0143(5) -0.0008(5) -0.0185(5)
Mn1 0.0391(6) 0.0445(6) 0.0540(7) -0.0293(5) 0.0039(5) -0.0179(5)
Mn2 0.0598(8) 0.0414(6) 0.0430(6) -0.0105(5) -0.0094(5) -0.0264(6)
Mn3 0.0370(6) 0.0357(5) 0.0500(7) -0.0175(5) -0.0059(5) -0.0131(5)
Mn4 0.0469(7) 0.0383(6) 0.0616(8) -0.0243(6) 0.0081(6) -0.0204(5)
Mn5 0.0421(6) 0.0291(5) 0.0661(8) -0.0160(5) -0.0076(5) -0.0146(5)
Mn6 0.0444(6) 0.0334(5) 0.0713(8) -0.0254(5) 0.0119(6) -0.0202(5)
Mn7 0.0406(6) 0.0271(5) 0.0600(7) -0.0107(5) -0.0068(5) -0.0130(4)
Mn8 0.0368(5) 0.0350(5) 0.0434(6) -0.0203(5) 0.0042(4) -0.0149(4)
Cl1 0.0408(19) 0.0332(17) 0.079(3) -0.0265(18) 0.0067(18) -0.0067(15)
Cl2 0.052(2) 0.0307(16) 0.067(3) -0.0255(17) -0.0158(19) 0.0034(15)
Cl3 0.157(8) 0.110(6) 0.100(6) -0.049(5) -0.016(5) -0.008(5)
Cl4 0.058(2) 0.080(3) 0.045(2) -0.025(2) 0.0113(17) -0.044(2)
Cl5 0.065(3) 0.118(4) 0.078(3) -0.036(3) -0.020(2) -0.052(3)
Cl6 0.064(5) 0.114(7) 0.40(2) -0.028(10) 0.068(8) -0.020(5)
C1M 0.048(6) 0.055(6) 0.208(17) -0.022(8) -0.048(8) -0.010(5)
C3M 0.074(7) 0.094(9) 0.068(7) -0.031(6) 0.010(6) -0.002(6)
C4M 0.063(6) 0.072(7) 0.167(12) -0.085(8) 0.059(7) -0.042(5)
C6M 0.032(4) 0.060(6) 0.143(11) -0.043(6) -0.028(5) -0.003(4)
C7M 0.092(9) 0.106(10) 0.084(8) -0.056(8) -0.001(7) -0.027(7)
C8M 0.048(5) 0.055(5) 0.130(10) -0.053(6) 0.032(6) -0.028(4)
O1M 0.037(3) 0.039(3) 0.125(6) -0.031(3) -0.014(3) -0.013(2)
O3M 0.051(3) 0.059(4) 0.071(4) -0.032(3) 0.004(3) -0.019(3)
O4M 0.041(3) 0.060(4) 0.116(5) -0.056(4) 0.028(3) -0.029(3)
O6M 0.040(3) 0.051(3) 0.059(3) -0.020(3) 0.003(2) -0.023(2)
O7M 0.035(3) 0.044(3) 0.058(3) -0.020(2) 0.001(2) -0.015(2)
O8M 0.034(2) 0.042(3) 0.057(3) -0.022(2) 0.005(2) -0.016(2)

loop_
_atom_type_symbol
_atom_type_description
_atom_type_scat_dispersion_real
_atom_type_scat_dispersion_imag
_atom_type_scat_source
C C 0.0033 0.0016 'International Tables Vol C Tables 4.2.6.8 and 6.1.1.4'
H H 0.0000 0.0000 'International Tables Vol C Tables 4.2.6.8 and 6.1.1.4'
N N 0.0061 0.0033 'International Tables Vol C Tables 4.2.6.8 and 6.1.1.4'
O O 0.0106 0.0060 'International Tables Vol C Tables 4.2.6.8 and 6.1.1.4'
Cl Cl 0.1484 0.1585 'International Tables Vol C Tables 4.2.6.8 and 6.1.1.4'
Cr Cr 0.3209 0.6236 'International Tables Vol C Tables 4.2.6.8 and 6.1.1.4'
Mn Mn 0.3368 0.7283 'International Tables Vol C Tables 4.2.6.8 and 6.1.1.4'

loop_
_geom_angle_atom_site_label_1
_geom_angle_atom_site_label_2
_geom_angle_atom_site_label_3
_geom_angle
_geom_angle_site_symmetry_1
_geom_angle_site_symmetry_3
O3 C1 O4 123.5(6) . .
O3 C1 C2 120.5(6) . .
O4 C1 C2 116.1(6) . .
O1 C2 O2 128.6(7) . .
O1 C2 C1 115.9(6) . .
O2 C2 C1 115.5(6) . .
O8 C3 O7 126.6(6) . .
O8 C3 C4 118.4(6) . .
O7 C3 C4 115.0(6) . .
O6 C4 O5 127.5(7) . .
O6 C4 C3 117.5(6) . .
O5 C4 C3 115.0(6) . .
O11 C5 O12 126.1(6) . .
O11 C5 C6 118.5(6) . .
O12 C5 C6 115.3(6) . .
O9 C6 O10 126.5(7) . .
O9 C6 C5 117.9(6) . .
O10 C6 C5 115.6(6) . .
O15 C7 O16 126.6(7) . 1_646
O15 C7 C8 114.9(6) . .
O16 C7 C8 118.5(6) 1_646 .
O14 C8 O13 125.5(7) 1_646 .
O14 C8 C7 118.6(6) 1_646 .
O13 C8 C7 115.8(6) . .
O17 C9 O18 125.9(7) . .
O17 C9 C10 117.9(6) . .
O18 C9 C10 116.2(6) . .
O19 C10 O20 126.0(7) . .
O19 C10 C9 120.0(6) . .
O20 C10 C9 114.0(6) . .
O22 C11 O21 125.8(7) . .
O22 C11 C12 117.8(6) . .
O21 C11 C12 116.4(6) . .
O23 C12 O24 125.4(7) . .
O23 C12 C11 116.2(6) . .
O24 C12 C11 118.3(6) . .
O25 C13 O26 129.3(7) . 1_556
O25 C13 C14 117.0(6) . .
O26 C13 C14 113.7(6) 1_556 .
O27 C14 O28 126.7(6) . 1_556
O27 C14 C13 117.9(6) . .
O28 C14 C13 115.4(7) 1_556 .
O31 C15 O32 128.4(7) . .
O31 C15 C16 115.0(6) . .
O32 C15 C16 116.6(7) . .
O29 C16 O30 123.5(7) . .
O29 C16 C15 117.2(6) . .
O30 C16 C15 119.3(6) . .
O33 C17 O34 127.2(7) . 1_645
O33 C17 C18 119.2(6) . .
O34 C17 C18 113.6(7) 1_645 .
O35 C18 O36 125.3(7) . 1_645
O35 C18 C17 117.9(7) . .
O36 C18 C17 116.9(6) 1_645 .
O37 C19 O38 126.3(7) . .
O37 C19 C20 119.2(6) . .
O38 C19 C20 114.5(6) . .
O39 C20 O40 126.1(7) . .
O39 C20 C19 117.9(7) . .
O40 C20 C19 116.0(6) . .
O43 C21 O44 127.8(8) . .
O43 C21 C22 117.0(7) . .
O44 C21 C22 115.1(6) . .
O41 C22 O42 127.3(7) . .
O41 C22 C21 118.9(6) . .
O42 C22 C21 113.7(7) . .
O46 C23 O45 126.6(6) . .
O46 C23 C24 118.6(6) . .
O45 C23 C24 114.8(6) . .
O48 C24 O47 126.3(6) . .
O48 C24 C23 118.1(6) . .
O47 C24 C23 115.6(6) . .
O500 C500 C501 119.8(8) . .
O500 C500 C505 122.5(8) . .
C501 C500 C505 117.4(9) . .
C502 C501 C500 122.5(10) . .
C502 C501 H501 118.7 . .
C500 C501 H501 118.7 . .
C501 C502 C503 121.7(10) . .
C501 C502 H502 119.1 . .
C503 C502 H502 119.1 . .
C504 C503 C502 117.4(10) . .
C504 C503 H503 121.3 . .
C502 C503 H503 121.3 . .
C503 C504 C505 122.7(8) . .
C503 C504 H504 118.7 . .
C505 C504 H504 118.7 . .
C504 C505 C500 118.1(8) . .
C504 C505 C506 119.5(7) . .
C500 C505 C506 122.4(8) . .
N500 C506 C505 129.1(7) . .
N500 C506 H506 115.4 . .
C505 C506 H506 115.4 . .
N500 C507 C509 106.0(6) . .
N500 C507 C508 113.9(6) . .
C509 C507 C508 113.1(7) . .
N500 C507 H507 107.9 . .
C509 C507 H507 107.9 . .
C508 C507 H507 107.9 . .
C507 C508 H50A 109.5 . .
C507 C508 H50B 109.5 . .
H50A C508 H50B 109.5 . .
C507 C508 H50C 109.5 . .
H50A C508 H50C 109.5 . .
H50B C508 H50C 109.5 . .
N501 C509 C507 107.1(8) . .
N501 C509 H50D 110.3 . .
C507 C509 H50D 110.3 . .
N501 C509 H50E 110.3 . .
C507 C509 H50E 110.3 . .
H50D C509 H50E 108.5 . .
N501 C510 C511 124.5(4) . .
N501 C510 H510 117.7 . .
C511 C510 H510 117.7 . .
C512 C511 C516 120.0 . .
C512 C511 C510 116.2 . .
C516 C511 C510 123.6 . .
C513 C512 C511 120.0 . .
C513 C512 H512 120.0 . .
C511 C512 H512 120.0 . .
C512 C513 C514 120.0 . .
C512 C513 H513 120.0 . .
C514 C513 H513 120.0 . .
C513 C514 C515 120.0 . .
C513 C514 H514 120.0 . .
C515 C514 H514 120.0 . .
C516 C515 C514 120.0 . .
C516 C515 H515 120.0 . .
C514 C515 H515 120.0 . .
O501 C516 C515 117.9(3) . .
O501 C516 C511 122.1(3) . .
C515 C516 C511 120.0 . .
O600 C600 C601 124.7(3) . .
O600 C600 C605 124.1(3) . .
C601 C600 C605 110.8 . .
C600 C601 C602 126.1 . .
C600 C601 H601 117.0 . .
C602 C601 H601 117.0 . .
C603 C602 C601 118.7 . .
C603 C602 H602 120.7 . .
C601 C602 H602 120.7 . .
C604 C603 C602 121.0 . .
C604 C603 H603 119.5 . .
C602 C603 H603 119.5 . .
C603 C604 C605 119.8 . .
C603 C604 H604 120.1 . .
C605 C604 H604 120.1 . .
C604 C605 C606 115.9(4) . .
C604 C605 C600 123.5 . .
C606 C605 C600 120.6(4) . .
N600 C606 C605 125.7(7) . .
N600 C606 H606 117.1 . .
C605 C606 H606 117.1 . .
C609 C607 N600 106.3(7) . .
C609 C607 C608 115.2(8) . .
N600 C607 C608 113.5(7) . .
C609 C607 H607 107.1 . .
N600 C607 H607 107.1 . .
C608 C607 H607 107.1 . .
C607 C608 H60A 109.5 . .
C607 C608 H60B 109.5 . .
H60A C608 H60B 109.5 . .
C607 C608 H60C 109.5 . .
H60A C608 H60C 109.5 . .
H60B C608 H60C 109.5 . .
N601 C609 C607 107.6(7) . .
N601 C609 H60D 110.2 . .
C607 C609 H60D 110.2 . .
N601 C609 H60E 110.2 . .
C607 C609 H60E 110.2 . .
H60D C609 H60E 108.5 . .
N601 C610 C611 127.9(3) . .
N601 C610 H610 116.1 . .
C611 C610 H610 116.1 . .
C612 C611 C616 120.0 . .
C612 C611 C610 119.1 . .
C616 C611 C610 120.8 . .
C611 C612 C613 120.0 . .
C611 C612 H612 120.0 . .
C613 C612 H612 120.0 . .
C614 C613 C612 120.0 . .
C614 C613 H613 120.0 . .
C612 C613 H613 120.0 . .
C615 C614 C613 120.0 . .
C615 C614 H614 120.0 . .
C613 C614 H614 120.0 . .
C616 C615 C614 120.0 . .
C616 C615 H615 120.0 . .
C614 C615 H615 120.0 . .
O601 C616 C615 116.2(3) . .
O601 C616 C611 123.7(3) . .
C615 C616 C611 120.0 . .
O700 C700 C705 126.3(3) . .
O700 C700 C701 117.2(3) . .
C705 C700 C701 116.5 . .
C702 C701 C700 118.5 . .
C702 C701 H701 120.7 . .
C700 C701 H701 120.7 . .
C703 C702 C701 122.3 . .
C703 C702 H702 118.8 . .
C701 C702 H702 118.8 . .
C704 C703 C702 118.7 . .
C704 C703 H703 120.7 . .
C702 C703 H703 120.7 . .
C703 C704 C705 122.2 . .
C703 C704 H704 118.9 . .
C705 C704 H704 118.9 . .
C704 C705 C700 121.6 . .
C704 C705 C706 118.9(4) . .
C700 C705 C706 119.5(4) . .
N700 C706 C705 128.7(7) . .
N700 C706 H706 115.6 . .
C705 C706 H706 115.6 . .
C709 C707 N700 105.7(7) . .
C709 C707 C708 111.0(7) . .
N700 C707 C708 114.2(8) . .
C709 C707 H707 108.6 . .
N700 C707 H707 108.6 . .
C708 C707 H707 108.6 . .
C707 C708 H70A 109.5 . .
C707 C708 H70B 109.5 . .
H70A C708 H70B 109.5 . .
C707 C708 H70C 109.5 . .
H70A C708 H70C 109.5 . .
H70B C708 H70C 109.5 . .
C707 C709 N701 109.1(7) . .
C707 C709 H70D 109.9 . .
N701 C709 H70D 109.9 . .
C707 C709 H70E 109.9 . .
N701 C709 H70E 109.9 . .
H70D C709 H70E 108.3 . .
N701 C710 C711 125.2(4) . .
N701 C710 H710 117.4 . .
C711 C710 H710 117.4 . .
C710 C711 C716 124.0 . .
C710 C711 C712 118.8 . .
C716 C711 C712 117.1 . .
C713 C712 C711 124.5 . .
C713 C712 H712 117.7 . .
C711 C712 H712 117.7 . .
C712 C713 C714 117.1 . .
C712 C713 H713 121.4 . .
C714 C713 H713 121.4 . .
C715 C714 C713 122.9 . .
C715 C714 H714 118.5 . .
C713 C714 H714 118.5 . .
C714 C715 C716 118.8 . .
C714 C715 H715 120.6 . .
C716 C715 H715 120.6 . .
O701 C716 C715 117.8(3) . .
O701 C716 C711 122.8(3) . .
C715 C716 C711 119.5 . .
O800 C800 C801 119.1(7) . .
O800 C800 C805 124.0(7) . .
C801 C800 C805 116.9(7) . .
C802 C801 C800 121.9(8) . .
C802 C801 H801 119.0 . .
C800 C801 H801 119.0 . .
C801 C802 C803 122.1(9) . .
C801 C802 H802 118.9 . .
C803 C802 H802 118.9 . .
C804 C803 C802 117.1(9) . .
C804 C803 H803 121.5 . .
C802 C803 H803 121.5 . .
C803 C804 C805 122.0(8) . .
C803 C804 H804 119.0 . .
C805 C804 H804 119.0 . .
C804 C805 C806 117.5(7) . .
C804 C805 C800 119.9(7) . .
C806 C805 C800 122.4(7) . .
N800 C806 C805 126.5(7) . .
N800 C806 H806 116.8 . .
C805 C806 H806 116.8 . .
C809 C807 N800 105.1(6) . .
C809 C807 C808 111.3(6) . .
N800 C807 C808 114.2(6) . .
C809 C807 H807 108.7 . .
N800 C807 H807 108.7 . .
C808 C807 H807 108.7 . .
C807 C808 H80A 109.5 . .
C807 C808 H80B 109.5 . .
H80A C808 H80B 109.5 . .
C807 C808 H80C 109.5 . .
H80A C808 H80C 109.5 . .
H80B C808 H80C 109.5 . .
N801 C809 C807 108.3(6) . .
N801 C809 H80D 110.0 . .
C807 C809 H80D 110.0 . .
N801 C809 H80E 110.0 . .
C807 C809 H80E 110.0 . .
H80D C809 H80E 108.4 . .
N801 C810 C811 125.9(3) . .
N801 C810 H810 117.1 . .
C811 C810 H810 117.1 . .
C816 C811 C810 123.9 . .
C816 C811 C812 118.0 . .
C810 C811 C812 118.1 . .
C813 C812 C811 122.5 . .
C813 C812 H812 118.8 . .
C811 C812 H812 118.8 . .
C812 C813 C814 118.3 . .
C812 C813 H813 120.9 . .
C814 C813 H813 120.9 . .
C815 C814 C813 121.4 . .
C815 C814 H814 119.3 . .
C813 C814 H814 119.3 . .
C814 C815 C816 120.4 . .
C814 C815 H815 119.8 . .
C816 C815 H815 119.8 . .
O801 C816 C815 118.2(3) . .
O801 C816 C811 122.4(3) . .
C815 C816 C811 119.3 . .
C506 N500 C507 123.9(6) . .
C506 N500 Mn5 122.5(5) . .
C507 N500 Mn5 113.1(5) . .
C510 N501 C509 119.6(7) . .
C510 N501 Mn5 127.2(5) . .
C509 N501 Mn5 112.8(5) . .
C606 N600 C607 123.8(7) . .
C606 N600 Mn6 125.0(5) . .
C607 N600 Mn6 111.2(6) . .
C610 N601 C609 121.9(7) . .
C610 N601 Mn6 124.7(5) . .
C609 N601 Mn6 113.4(6) . .
C706 N700 C707 122.9(7) . .
C706 N700 Mn7 123.0(5) . .
C707 N700 Mn7 114.0(5) . .
C710 N701 C709 120.5(7) . .
C710 N701 Mn7 125.8(5) . .
C709 N701 Mn7 113.6(6) . .
C806 N800 C807 122.1(6) . .
C806 N800 Mn8 124.3(5) . .
C807 N800 Mn8 113.5(5) . .
C810 N801 C809 120.3(6) . .
C810 N801 Mn8 126.4(4) . .
C809 N801 Mn8 113.3(5) . .
C2 O1 Mn3 113.8(5) . .
C2 O2 Cr1 113.2(4) . .
C1 O3 Mn3 111.8(4) . .
C1 O4 Cr1 111.4(5) . .
C4 O5 Cr1 113.5(5) . .
C4 O6 Mn1 113.6(4) . .
C3 O7 Cr1 112.2(4) . .
C3 O8 Mn1 112.7(5) . .
C6 O9 Mn1 111.8(4) . .
C6 O10 Cr2 112.4(5) . .
C5 O11 Mn1 113.6(4) . .
C5 O12 Cr2 112.9(4) . .
C8 O13 Cr2 111.7(4) . .
C8 O14 Mn2 112.1(5) 1_464 .
C7 O15 Cr2 113.5(5) . .
C7 O16 Mn2 112.0(5) 1_464 .
C9 O17 Mn2 112.6(5) . .
C9 O18 Cr3 113.1(5) . .
C10 O19 Mn2 111.2(4) . .
C10 O20 Cr3 112.4(5) . .
C11 O21 Cr3 111.3(5) . .
C11 O22 Mn3 111.8(5) . .
C12 O23 Cr3 112.2(5) . .
C12 O24 Mn3 113.1(5) . .
C13 O25 Mn1 113.5(5) . .
C13 O26 Cr4 114.0(5) 1_554 .
C14 O27 Mn1 113.3(4) . .
C14 O28 Cr4 112.7(4) 1_554 .
C16 O29 Cr2 110.8(5) . 1_545
C16 O30 Mn4 111.2(4) . .
C15 O31 Cr2 113.4(4) . 1_545
C15 O32 Mn4 114.4(5) . .
C17 O33 Mn4 112.8(5) . .
C17 O34 Cr3 114.5(5) 1_465 .
C18 O35 Mn4 112.4(5) . .
C18 O36 Cr3 112.0(4) 1_465 .
C19 O37 Mn4 113.2(5) . .
C19 O38 Cr1 113.0(4) . .
C20 O39 Mn4 113.1(5) . .
C20 O40 Cr1 113.6(4) . .
C22 O41 Mn2 111.9(4) . 1_545
C22 O42 Cr4 113.5(5) . .
C21 O43 Mn2 113.4(5) . 1_545
C21 O44 Cr4 113.8(5) . .
C23 O45 Cr4 112.7(4) . .
C23 O46 Mn3 112.6(4) . .
C24 O47 Cr4 112.1(4) . .
C24 O48 Mn3 111.8(4) . .
C500 O500 Mn5 130.2(5) . .
C516 O501 Mn5 130.0(4) . .
C600 O600 Mn6 129.4(4) . .
C616 O601 Mn6 129.2(4) . .
C700 O700 Mn7 128.6(4) . .
C716 O701 Mn7 128.8(4) . .
C800 O800 Mn8 127.7(4) . .
C816 O801 Mn8 128.9(4) . .
O2 Cr1 O5 94.8(2) . .
O2 Cr1 O40 91.5(2) . .
O5 Cr1 O40 91.7(2) . .
O2 Cr1 O38 171.9(2) . .
O5 Cr1 O38 91.3(2) . .
O40 Cr1 O38 82.8(2) . .
O2 Cr1 O7 92.4(2) . .
O5 Cr1 O7 83.9(2) . .
O40 Cr1 O7 174.3(2) . .
O38 Cr1 O7 93.6(2) . .
O2 Cr1 O4 83.6(2) . .
O5 Cr1 O4 176.0(2) . .
O40 Cr1 O4 91.9(2) . .
O38 Cr1 O4 90.7(2) . .
O7 Cr1 O4 92.6(2) . .
O31 Cr2 O12 175.5(2) 1_565 .
O31 Cr2 O10 97.0(2) 1_565 .
O12 Cr2 O10 83.7(2) . .
O31 Cr2 O15 93.9(2) 1_565 .
O12 Cr2 O15 90.6(2) . .
O10 Cr2 O15 91.3(2) . .
O31 Cr2 O13 91.4(2) 1_565 .
O12 Cr2 O13 88.3(2) . .
O10 Cr2 O13 170.1(2) . .
O15 Cr2 O13 82.9(2) . .
O31 Cr2 O29 83.6(2) 1_565 1_565
O12 Cr2 O29 92.0(2) . 1_565
O10 Cr2 O29 90.5(2) . 1_565
O15 Cr2 O29 177.0(2) . 1_565
O13 Cr2 O29 95.6(2) . 1_565
O18 Cr3 O20 84.1(2) . .
O18 Cr3 O36 90.8(2) . .
O20 Cr3 O36 94.9(2) . .
O18 Cr3 O34 92.6(2) . .
O20 Cr3 O34 176.0(2) . .
O36 Cr3 O34 82.9(2) . .
O18 Cr3 O23 175.5(3) . .
O20 Cr3 O23 91.5(2) . .
O36 Cr3 O23 90.2(2) . .
O34 Cr3 O23 91.8(3) . .
O18 Cr3 O21 95.6(2) . .
O20 Cr3 O21 90.3(2) . .
O36 Cr3 O21 172.2(2) . .
O34 Cr3 O21 92.3(2) . .
O23 Cr3 O21 83.7(2) . .
O42 Cr4 O45 91.4(2) . .
O42 Cr4 O44 83.7(2) . .
O45 Cr4 O44 92.0(2) . .
O42 Cr4 O26 172.0(2) . .
O45 Cr4 O26 94.6(2) . .
O44 Cr4 O26 90.7(2) . .
O42 Cr4 O28 90.8(2) . .
O45 Cr4 O28 176.2(2) . .
O44 Cr4 O28 91.4(2) . .
O26 Cr4 O28 83.6(2) . .
O42 Cr4 O47 92.7(2) . .
O45 Cr4 O47 84.1(2) . .
O44 Cr4 O47 174.6(2) . .
O26 Cr4 O47 93.3(2) . .
O28 Cr4 O47 92.7(2) . .
O6 Mn1 O11 106.7(2) . .
O6 Mn1 O27 92.4(2) . .
O11 Mn1 O27 155.67(19) . .
O6 Mn1 O25 98.6(2) . .
O11 Mn1 O25 84.5(2) . .
O27 Mn1 O25 77.77(19) . .
O6 Mn1 O8 77.75(19) . .
O11 Mn1 O8 93.1(2) . .
O27 Mn1 O8 105.83(19) . .
O25 Mn1 O8 174.85(19) . .
O6 Mn1 O9 167.6(2) . .
O11 Mn1 O9 77.9(2) . .
O27 Mn1 O9 86.5(2) . .
O25 Mn1 O9 93.3(2) . .
O8 Mn1 O9 90.6(2) . .
O17 Mn2 O43 92.3(2) . 1_565
O17 Mn2 O16 103.2(2) . .
O43 Mn2 O16 160.7(2) 1_565 .
O17 Mn2 O14 174.8(2) . .
O43 Mn2 O14 86.9(2) 1_565 .
O16 Mn2 O14 78.6(2) . .
O17 Mn2 O41 92.88(19) . 1_565
O43 Mn2 O41 78.27(19) 1_565 1_565
O16 Mn2 O41 89.4(2) . 1_565
O14 Mn2 O41 92.0(2) . 1_565
O17 Mn2 O19 77.7(2) . .
O43 Mn2 O19 99.6(2) 1_565 .
O16 Mn2 O19 94.9(2) . .
O14 Mn2 O19 97.4(2) . .
O41 Mn2 O19 170.3(2) 1_565 .
O46 Mn3 O3 91.38(19) . .
O46 Mn3 O24 104.0(2) . .
O3 Mn3 O24 157.7(2) . .
O46 Mn3 O48 78.78(18) . .
O3 Mn3 O48 104.4(2) . .
O24 Mn3 O48 94.5(2) . .
O46 Mn3 O1 95.75(19) . .
O3 Mn3 O1 77.89(19) . .
O24 Mn3 O1 84.5(2) . .
O48 Mn3 O1 174.1(2) . .
O46 Mn3 O22 168.9(2) . .
O3 Mn3 O22 89.9(2) . .
O24 Mn3 O22 78.14(19) . .
O48 Mn3 O22 90.2(2) . .
O1 Mn3 O22 95.3(2) . .
O32 Mn4 O33 106.4(2) . .
O32 Mn4 O37 93.9(2) . .
O33 Mn4 O37 90.9(2) . .
O32 Mn4 O30 78.1(2) . .
O33 Mn4 O30 93.0(2) . .
O37 Mn4 O30 171.8(2) . .
O32 Mn4 O35 172.3(2) . .
O33 Mn4 O35 77.5(2) . .
O37 Mn4 O35 92.7(2) . .
O30 Mn4 O35 95.2(2) . .
O32 Mn4 O39 92.8(2) . .
O33 Mn4 O39 157.8(2) . .
O37 Mn4 O39 76.52(18) . .
O30 Mn4 O39 101.88(19) . .
O35 Mn4 O39 84.8(2) . .
O500 Mn5 O501 94.3(3) . .
O500 Mn5 N501 174.2(3) . .
O501 Mn5 N501 91.4(3) . .
O500 Mn5 N500 92.7(3) . .
O501 Mn5 N500 172.6(3) . .
N501 Mn5 N500 81.6(3) . .
O500 Mn5 O1M 93.4(3) . .
O501 Mn5 O1M 86.7(2) . .
N501 Mn5 O1M 88.2(3) . .
N500 Mn5 O1M 95.4(2) . .
O500 Mn5 O2MA 75.6(4) . .
O501 Mn5 O2MA 91.0(3) . .
N501 Mn5 O2MA 103.0(4) . .
N500 Mn5 O2MA 88.3(3) . .
O1M Mn5 O2MA 168.6(3) . .
O500 Mn5 O2MB 101.1(4) . .
O501 Mn5 O2MB 86.0(3) . .
N501 Mn5 O2MB 78.0(4) . .
N500 Mn5 O2MB 90.2(3) . .
O1M Mn5 O2MB 164.2(4) . .
O2MA Mn5 O2MB 25.6(3) . .
O600 Mn6 O601 94.3(3) . .
O600 Mn6 N601 174.0(3) . .
O601 Mn6 N601 91.6(3) . .
O600 Mn6 N600 92.4(3) . .
O601 Mn6 N600 173.0(3) . .
N601 Mn6 N600 81.7(3) . .
O600 Mn6 O4M 93.0(3) . .
O601 Mn6 O4M 88.7(2) . .
N601 Mn6 O4M 88.5(3) . .
N600 Mn6 O4M 93.3(2) . .
O600 Mn6 O3M 92.7(3) . .
O601 Mn6 O3M 87.1(2) . .
N601 Mn6 O3M 86.2(3) . .
N600 Mn6 O3M 90.3(2) . .
O4M Mn6 O3M 173.1(3) . .
O700 Mn7 O701 94.4(3) . .
O700 Mn7 N701 170.6(3) . .
O701 Mn7 N701 92.4(3) . .
O700 Mn7 N700 92.7(3) . .
O701 Mn7 N700 172.3(3) . .
N701 Mn7 N700 80.8(3) . .
O700 Mn7 O6M 91.6(3) . .
O701 Mn7 O6M 85.4(2) . .
N701 Mn7 O6M 95.4(3) . .
N700 Mn7 O6M 91.5(2) . .
O700 Mn7 O5MB 101.9(5) . .
O701 Mn7 O5MB 85.9(5) . .
N701 Mn7 O5MB 72.2(5) . .
N700 Mn7 O5MB 95.5(5) . .
O6M Mn7 O5MB 164.5(4) . .
O700 Mn7 O5MA 78.9(3) . .
O701 Mn7 O5MA 94.6(3) . .
N701 Mn7 O5MA 94.2(3) . .
N700 Mn7 O5MA 89.7(3) . .
O6M Mn7 O5MA 170.4(2) . .
O5MB Mn7 O5MA 24.0(4) . .
O800 Mn8 O801 94.4(2) . .
O800 Mn8 N801 173.0(2) . .
O801 Mn8 N801 91.9(3) . .
O800 Mn8 N800 92.4(2) . .
O801 Mn8 N800 172.2(2) . .
N801 Mn8 N800 81.5(3) . .
O800 Mn8 O8M 91.0(2) . .
O801 Mn8 O8M 84.5(2) . .
N801 Mn8 O8M 92.5(2) . .
N800 Mn8 O8M 91.7(2) . .
O800 Mn8 O7M 85.4(2) . .
O801 Mn8 O7M 92.4(2) . .
N801 Mn8 O7M 91.4(2) . .
N800 Mn8 O7M 91.8(2) . .
O8M Mn8 O7M 175.05(19) . .
Cl1 C1D Cl2 111.8(9) . .
Cl1 C1D H1D1 109.2 . .
Cl2 C1D H1D1 109.2 . .
Cl1 C1D H1D2 109.2 . .
Cl2 C1D H1D2 109.2 . .
H1D1 C1D H1D2 107.9 . .
Cl4 C2D Cl3 109.4(12) . .
Cl4 C2D H2D1 109.8 . .
Cl3 C2D H2D1 109.8 . .
Cl4 C2D H2D2 109.8 . .
Cl3 C2D H2D2 109.8 . .
H2D1 C2D H2D2 108.2 . .
Cl6 C3D Cl5 130(3) . .
Cl6 C3D H3D1 104.7 . .
Cl5 C3D H3D1 104.7 . .
Cl6 C3D H3D2 104.7 . .
Cl5 C3D H3D2 104.7 . .
H3D1 C3D H3D2 105.7 . .
O1M C1M H1M1 109.5 . .
O1M C1M H1M2 109.5 . .
H1M1 C1M H1M2 109.5 . .
O1M C1M H1M3 109.5 . .
H1M1 C1M H1M3 109.5 . .
H1M2 C1M H1M3 109.5 . .
O3M C3M H3M1 109.5 . .
O3M C3M H3M2 109.5 . .
H3M1 C3M H3M2 109.5 . .
O3M C3M H3M3 109.5 . .
H3M1 C3M H3M3 109.5 . .
H3M2 C3M H3M3 109.5 . .
O4M C4M H4M1 109.5 . .
O4M C4M H4M2 109.5 . .
H4M1 C4M H4M2 109.5 . .
O4M C4M H4M3 109.5 . .
H4M1 C4M H4M3 109.5 . .
H4M2 C4M H4M3 109.5 . .
C2MA O2MA Mn5 123.6(11) . .
O2MA C2MA H2M1 109.5 . .
O2MA C2MA H2M2 109.5 . .
H2M1 C2MA H2M2 109.5 . .
O2MA C2MA H2M3 109.5 . .
H2M1 C2MA H2M3 109.5 . .
H2M2 C2MA H2M3 109.5 . .
C2MB O2MB Mn5 117.2(12) . .
O2MB C2MB H2M4 109.5 . .
O2MB C2MB H2M5 109.5 . .
H2M4 C2MB H2M5 109.5 . .
O2MB C2MB H2M6 109.5 . .
H2M4 C2MB H2M6 109.5 . .
H2M5 C2MB H2M6 109.5 . .
C5MA O5MA Mn7 127.3(9) . .
O5MA C5MA H5M1 109.5 . .
O5MA C5MA H5M2 109.5 . .
H5M1 C5MA H5M2 109.5 . .
O5MA C5MA H5M3 109.5 . .
H5M1 C5MA H5M3 109.5 . .
H5M2 C5MA H5M3 109.5 . .
C5MB O5MB Mn7 117.0(14) . .
O5MB C5MB H5M4 109.5 . .
O5MB C5MB H5M5 109.5 . .
H5M4 C5MB H5M5 109.5 . .
O5MB C5MB H5M6 109.5 . .
H5M4 C5MB H5M6 109.5 . .
H5M5 C5MB H5M6 109.5 . .
O6M C6M H6M1 109.5 . .
O6M C6M H6M2 109.5 . .
H6M1 C6M H6M2 109.5 . .
O6M C6M H6M3 109.5 . .
H6M1 C6M H6M3 109.5 . .
H6M2 C6M H6M3 109.5 . .
O7M C7M H7M1 109.5 . .
O7M C7M H7M2 109.5 . .
H7M1 C7M H7M2 109.5 . .
O7M C7M H7M3 109.5 . .
H7M1 C7M H7M3 109.5 . .
H7M2 C7M H7M3 109.5 . .
O8M C8M H8M1 109.5 . .
O8M C8M H8M2 109.5 . .
H8M1 C8M H8M2 109.5 . .
O8M C8M H8M3 109.5 . .
H8M1 C8M H8M3 109.5 . .
H8M2 C8M H8M3 109.5 . .
C1M O1M Mn5 138.3(7) . .
C3M O3M Mn6 121.7(7) . .
C4M O4M Mn6 138.5(8) . .
C6M O6M Mn7 128.8(6) . .
C7M O7M Mn8 126.8(7) . .
C8M O8M Mn8 128.7(6) . .

loop_
_geom_bond_atom_site_label_1
_geom_bond_atom_site_label_2
_geom_bond_distance
_geom_bond_site_symmetry_2
C1 O3 1.243(8) .
C1 O4 1.261(8) .
C1 C2 1.545(9) .
C2 O1 1.231(8) .
C2 O2 1.255(9) .
C3 O8 1.212(8) .
C3 O7 1.279(9) .
C3 C4 1.559(9) .
C4 O6 1.246(9) .
C4 O5 1.264(8) .
C5 O11 1.227(8) .
C5 O12 1.253(8) .
C5 C6 1.563(9) .
C6 O9 1.247(9) .
C6 O10 1.256(9) .
C7 O15 1.233(9) .
C7 O16 1.247(9) 1_646
C7 C8 1.559(10) .
C8 O14 1.229(8) 1_646
C8 O13 1.256(8) .
C9 O17 1.244(9) .
C9 O18 1.261(9) .
C9 C10 1.531(9) .
C10 O19 1.219(9) .
C10 O20 1.294(9) .
C11 O22 1.250(9) .
C11 O21 1.261(9) .
C11 C12 1.553(10) .
C12 O23 1.241(9) .
C12 O24 1.245(9) .
C13 O25 1.218(9) .
C13 O26 1.243(9) 1_556
C13 C14 1.596(9) .
C14 O27 1.230(9) .
C14 O28 1.249(9) 1_556
C15 O31 1.253(9) .
C15 O32 1.262(8) .
C15 C16 1.530(10) .
C16 O29 1.249(8) .
C16 O30 1.260(9) .
C17 O33 1.219(9) .
C17 O34 1.243(9) 1_645
C17 C18 1.551(10) .
C18 O35 1.229(9) .
C18 O36 1.263(9) 1_645
C19 O37 1.221(9) .
C19 O38 1.280(8) .
C19 C20 1.542(9) .
C20 O39 1.222(9) .
C20 O40 1.247(9) .
C21 O43 1.236(9) .
C21 O44 1.245(10) .
C21 C22 1.578(10) .
C22 O41 1.228(9) .
C22 O42 1.282(9) .
C23 O46 1.235(9) .
C23 O45 1.282(8) .
C23 C24 1.555(9) .
C24 O48 1.235(9) .
C24 O47 1.271(9) .
C500 O500 1.339(12) .
C500 C501 1.378(14) .
C500 C505 1.413(11) .
C501 C502 1.314(16) .
C501 H501 0.9500 .
C502 C503 1.384(15) .
C502 H502 0.9500 .
C503 C504 1.355(13) .
C503 H503 0.9500 .
C504 C505 1.383(12) .
C504 H504 0.9500 .
C505 C506 1.423(11) .
C506 N500 1.279(10) .
C506 H506 0.9500 .
C507 N500 1.458(9) .
C507 C509 1.506(13) .
C507 C508 1.523(10) .
C507 H507 1.0000 .
C508 H50A 0.9800 .
C508 H50B 0.9800 .
C508 H50C 0.9800 .
C509 N501 1.475(11) .
C509 H50D 0.9900 .
C509 H50E 0.9900 .
C510 N501 1.294(8) .
C510 C511 1.4659 .
C510 H510 0.9500 .
C511 C512 1.3900 .
C511 C516 1.3900 .
C512 C513 1.3900 .
C512 H512 0.9500 .
C513 C514 1.3900 .
C513 H513 0.9500 .
C514 C515 1.3900 .
C514 H514 0.9500 .
C515 C516 1.3900 .
C515 H515 0.9500 .
C516 O501 1.352(7) .
C600 O600 1.268(8) .
C600 C601 1.3768 .
C600 C605 1.4771 .
C601 C602 1.3984 .
C601 H601 0.9500 .
C602 C603 1.3744 .
C602 H602 0.9500 .
C603 C604 1.3364 .
C603 H603 0.9500 .
C604 C605 1.3884 .
C604 H604 0.9500 .
C605 C606 1.436(9) .
C606 N600 1.282(11) .
C606 H606 0.9500 .
C607 C609 1.487(14) .
C607 N600 1.489(9) .
C607 C608 1.551(12) .
C607 H607 1.0000 .
C608 H60A 0.9800 .
C608 H60B 0.9800 .
C608 H60C 0.9800 .
C609 N601 1.422(12) .
C609 H60D 0.9900 .
C609 H60E 0.9900 .
C610 N601 1.276(8) .
C610 C611 1.4731 .
C610 H610 0.9500 .
C611 C612 1.3900 .
C611 C616 1.3900 .
C612 C613 1.3900 .
C612 H612 0.9500 .
C613 C614 1.3900 .
C613 H613 0.9500 .
C614 C615 1.3900 .
C614 H614 0.9500 .
C615 C616 1.3900 .
C615 H615 0.9500 .
C616 O601 1.339(7) .
C700 O700 1.299(7) .
C700 C705 1.4089 .
C700 C701 1.4245 .
C701 C702 1.3924 .
C701 H701 0.9500 .
C702 C703 1.3834 .
C702 H702 0.9500 .
C703 C704 1.3278 .
C703 H703 0.9500 .
C704 C705 1.3682 .
C704 H704 0.9500 .
C705 C706 1.440(9) .
C706 N700 1.284(11) .
C706 H706 0.9500 .
C707 C709 1.465(12) .
C707 N700 1.480(9) .
C707 C708 1.531(14) .
C707 H707 1.0000 .
C708 H70A 0.9800 .
C708 H70B 0.9800 .
C708 H70C 0.9800 .
C709 N701 1.475(12) .
C709 H70D 0.9900 .
C709 H70E 0.9900 .
C710 N701 1.282(9) .
C710 C711 1.4210 .
C710 H710 0.9500 .
C711 C716 1.4325 .
C711 C712 1.4536 .
C712 C713 1.3362 .
C712 H712 0.9500 .
C713 C714 1.4219 .
C713 H713 0.9500 .
C714 C715 1.4073 .
C714 H714 0.9500 .
C715 C716 1.4276 .
C715 H715 0.9500 .
C716 O701 1.311(7) .
C800 O800 1.315(9) .
C800 C801 1.398(11) .
C800 C805 1.422(11) .
C801 C802 1.367(13) .
C801 H801 0.9500 .
C802 C803 1.400(13) .
C802 H802 0.9500 .
C803 C804 1.382(12) .
C803 H803 0.9500 .
C804 C805 1.408(11) .
C804 H804 0.9500 .
C805 C806 1.410(10) .
C806 N800 1.291(9) .
C806 H806 0.9500 .
C807 C809 1.477(11) .
C807 N800 1.502(9) .
C807 C808 1.527(10) .
C807 H807 1.0000 .
C808 H80A 0.9800 .
C808 H80B 0.9800 .
C808 H80C 0.9800 .
C809 N801 1.476(10) .
C809 H80D 0.9900 .
C809 H80E 0.9900 .
C810 N801 1.287(7) .
C810 C811 1.4290 .
C810 H810 0.9500 .
C811 C816 1.4137 .
C811 C812 1.4343 .
C812 C813 1.3623 .
C812 H812 0.9500 .
C813 C814 1.4031 .
C813 H813 0.9500 .
C814 C815 1.3906 .
C814 H814 0.9500 .
C815 C816 1.4028 .
C815 H815 0.9500 .
C816 O801 1.344(6) .
N500 Mn5 2.010(6) .
N501 Mn5 1.959(8) .
N600 Mn6 1.992(7) .
N601 Mn6 1.976(7) .
N700 Mn7 1.999(7) .
N701 Mn7 1.967(7) .
N800 Mn8 1.986(6) .
N801 Mn8 1.966(6) .
O1 Mn3 2.175(5) .
O2 Cr1 1.959(5) .
O3 Mn3 2.142(5) .
O4 Cr1 1.999(5) .
O5 Cr1 1.960(5) .
O6 Mn1 2.135(5) .
O7 Cr1 1.986(5) .
O8 Mn1 2.184(5) .
O9 Mn1 2.195(5) .
O10 Cr2 1.984(5) .
O11 Mn1 2.150(5) .
O12 Cr2 1.978(5) .
O13 Cr2 1.985(5) .
O14 C8 1.229(8) 1_464
O14 Mn2 2.170(5) .
O15 Cr2 1.984(5) .
O16 C7 1.247(9) 1_464
O16 Mn2 2.159(6) .
O17 Mn2 2.152(6) .
O18 Cr3 1.947(5) .
O19 Mn2 2.191(5) .
O20 Cr3 1.962(6) .
O21 Cr3 1.996(5) .
O22 Mn3 2.184(5) .
O23 Cr3 1.993(5) .
O24 Mn3 2.143(5) .
O25 Mn1 2.179(5) .
O26 C13 1.243(9) 1_554
O26 Cr4 1.971(5) .
O27 Mn1 2.161(5) .
O28 C14 1.249(9) 1_554
O28 Cr4 1.977(5) .
O29 Cr2 1.997(5) 1_545
O30 Mn4 2.184(5) .
O31 Cr2 1.952(5) 1_545
O32 Mn4 2.126(6) .
O33 Mn4 2.161(5) .
O34 C17 1.243(9) 1_465
O34 Cr3 1.984(6) .
O35 Mn4 2.185(6) .
O36 C18 1.263(9) 1_465
O36 Cr3 1.975(5) .
O37 Mn4 2.177(5) .
O38 Cr1 1.983(5) .
O39 Mn4 2.199(5) .
O40 Cr1 1.978(5) .
O41 Mn2 2.177(5) 1_545
O42 Cr4 1.962(5) .
O43 Mn2 2.156(6) 1_545
O44 Cr4 1.970(5) .
O45 Cr4 1.963(5) .
O46 Mn3 2.132(5) .
O47 Cr4 1.986(5) .
O48 Mn3 2.164(5) .
O500 Mn5 1.861(7) .
O501 Mn5 1.900(5) .
O600 Mn6 1.840(6) .
O601 Mn6 1.904(6) .
O700 Mn7 1.859(6) .
O701 Mn7 1.900(6) .
O800 Mn8 1.863(5) .
O801 Mn8 1.915(5) .
Cr2 O31 1.952(5) 1_565
Cr2 O29 1.997(5) 1_565
Mn2 O43 2.156(6) 1_565
Mn2 O41 2.177(5) 1_565
Mn5 O1M 2.233(6) .
Mn5 O2MA 2.284(10) .
Mn5 O2MB 2.335(12) .
Mn6 O4M 2.233(6) .
Mn6 O3M 2.318(6) .
Mn7 O6M 2.244(5) .
Mn7 O5MB 2.291(17) .
Mn7 O5MA 2.311(8) .
Mn8 O8M 2.263(5) .
Mn8 O7M 2.273(5) .
C1D Cl1 1.739(16) .
C1D Cl2 1.848(17) .
C1D H1D1 0.9900 .
C1D H1D2 0.9900 .
C2D Cl4 1.687(17) .
C2D Cl3 1.793(17) .
C2D H2D1 0.9900 .
C2D H2D2 0.9900 .
O11M C11M 1.466(17) .
C3D Cl6 1.41(4) .
C3D Cl5 1.91(4) .
C3D H3D1 0.9900 .
C3D H3D2 0.9900 .
C1M O1M 1.340(11) .
C1M H1M1 0.9800 .
C1M H1M2 0.9800 .
C1M H1M3 0.9800 .
C3M O3M 1.388(13) .
C3M H3M1 0.9800 .
C3M H3M2 0.9800 .
C3M H3M3 0.9800 .
C4M O4M 1.325(11) .
C4M H4M1 0.9800 .
C4M H4M2 0.9800 .
C4M H4M3 0.9800 .
O2MA C2MA 1.39(2) .
C2MA H2M1 0.9800 .
C2MA H2M2 0.9800 .
C2MA H2M3 0.9800 .
O2MB C2MB 1.44(3) .
C2MB H2M4 0.9800 .
C2MB H2M5 0.9800 .
C2MB H2M6 0.9800 .
O5MA C5MA 1.382(19) .
C5MA H5M1 0.9800 .
C5MA H5M2 0.9800 .
C5MA H5M3 0.9800 .
O5MB C5MB 1.58(3) .
C5MB H5M4 0.9800 .
C5MB H5M5 0.9800 .
C5MB H5M6 0.9800 .
C6M O6M 1.418(11) .
C6M H6M1 0.9800 .
C6M H6M2 0.9800 .
C6M H6M3 0.9800 .
C7M O7M 1.386(13) .
C7M H7M1 0.9800 .
C7M H7M2 0.9800 .
C7M H7M3 0.9800 .
C8M O8M 1.426(10) .
C8M H8M1 0.9800 .
C8M H8M2 0.9800 .
C8M H8M3 0.9800 .
O9M C9M 1.40(3) .
O10M C10M 1.41(2) .
